data_4341795
loop_
_publ_author_name
'Alaimo, Alysha A.'
'Takahashi, Daisuke'
'Cunha-Silva, Lu\'is'
'Christou, George'
'Stamatatos, Theocharis C.'

_publ_section_title
;
 Emissive {Mn4IIICa} Clusters with Square Pyramidal Topologies: Syntheses
 and Structural, Spectroscopic, and Physicochemical Characterization
;
_journal_issue 5
_journal_name_full 'Inorganic chemistry'
_journal_page_first 2137
_journal_paper_doi 10.1021/ic502492x
_journal_volume 54
_journal_year 2014
_chemical_formula_moiety 'C88 H52 Ca Mn4 N4 O20, 2(C6 H16 N), 4(C H2 Cl2)'
_chemical_formula_sum 'C104 H92 Ca Cl8 Mn4 N6 O20'
_chemical_formula_weight 2289.28
_chemical_name_systematic
; 
 ? 
;
_space_group_IT_number 14
_symmetry_cell_setting monoclinic
_symmetry_space_group_name_Hall '-P 2yn'
_symmetry_space_group_name_H-M 'P 1 21/n 1'
_atom_sites_solution_hydrogens geom
_atom_sites_solution_primary direct
_atom_sites_solution_secondary difmap
_audit_creation_date '05 October 2014'
_audit_creation_method 'SHELXL-97, manual editing plus enCIFer'
_cell_angle_alpha 90.00
_cell_angle_beta 91.153(4)
_cell_angle_gamma 90.00
_cell_formula_units_Z 4
_cell_length_a 21.8722(19)
_cell_length_b 19.2417(16)
_cell_length_c 26.024(2)
_cell_measurement_reflns_used 6932
_cell_measurement_temperature 150(2)
_cell_measurement_theta_max 24.73
_cell_measurement_theta_min 2.67
_cell_volume 10950.2(16)
_computing_cell_refinement 'APEX2 '
_computing_data_collection 'APEX2 (Bruker, 2006)'
_computing_data_reduction 'SAINT+ (Bruker, 1997-2005)'
_computing_molecular_graphics 'SHELXTL '
_computing_publication_material 'SHELXTL '
_computing_structure_refinement 'SHELXTL '
_computing_structure_solution 'SHELXTL (Bruker 2001)'
_diffrn_ambient_temperature 150(2)
_diffrn_measured_fraction_theta_full 0.989
_diffrn_measured_fraction_theta_max 0.989
_diffrn_measurement_device_type 'Bruker X8 Kappa CCD APEX II'
_diffrn_measurement_method '\f and \w scans'
_diffrn_radiation_monochromator graphite
_diffrn_radiation_source 'fine-focus sealed tube'
_diffrn_radiation_type MoK\a
_diffrn_radiation_wavelength 0.71073
_diffrn_reflns_av_R_equivalents 0.0476
_diffrn_reflns_av_sigmaI/netI 0.0401
_diffrn_reflns_limit_h_max 26
_diffrn_reflns_limit_h_min -25
_diffrn_reflns_limit_k_max 22
_diffrn_reflns_limit_k_min -22
_diffrn_reflns_limit_l_max 30
_diffrn_reflns_limit_l_min -30
_diffrn_reflns_number 139672
_diffrn_reflns_theta_full 25.03
_diffrn_reflns_theta_max 25.03
_diffrn_reflns_theta_min 3.65
_exptl_absorpt_coefficient_mu 0.760
_exptl_absorpt_correction_T_max 0.9210
_exptl_absorpt_correction_T_min 0.7610
_exptl_absorpt_correction_type multi-scan
_exptl_absorpt_process_details
;
 SADABS (Sheldrick, 1997)
;
_exptl_crystal_colour brown
_exptl_crystal_density_diffrn 1.389
_exptl_crystal_density_method 'not measured'
_exptl_crystal_description plate
_exptl_crystal_F_000 4696
_exptl_crystal_size_max 0.38
_exptl_crystal_size_mid 0.21
_exptl_crystal_size_min 0.11
_platon_squeeze_details
;
;
_refine_diff_density_max 3.599
_refine_diff_density_min -1.200
_refine_diff_density_rms 0.118
_refine_ls_extinction_method none
_refine_ls_goodness_of_fit_ref 1.062
_refine_ls_hydrogen_treatment constr
_refine_ls_matrix_type full
_refine_ls_number_parameters 1256
_refine_ls_number_reflns 19125
_refine_ls_number_restraints 4
_refine_ls_restrained_S_all 1.062
_refine_ls_R_factor_all 0.1131
_refine_ls_R_factor_gt 0.0925
_refine_ls_shift/su_max 0.000
_refine_ls_shift/su_mean 0.000
_refine_ls_structure_factor_coef Fsqd
_refine_ls_weighting_details 'calc w=1/[\s^2^(Fo^2^)+(0.1153P)^2^+61.8500P] where P=(Fo^2^+2Fc^2^)/3'
_refine_ls_weighting_scheme calc
_refine_ls_wR_factor_gt 0.2370
_refine_ls_wR_factor_ref 0.2507
_reflns_number_gt 14521
_reflns_number_total 19125
_reflns_threshold_expression >2sigma(I)
_cod_data_source_file ic502492x_si_002.cif
_cod_data_source_block aa125d
_cod_depositor_comments
;
The following automatic conversions were performed:

'_symmetry_cell_setting' value 'Monoclinic' changed to 'monoclinic'
according to
/home/saulius/struct/COD-crude-data--automatic-downloads/rss-feeds/ACS/lib/dictionaries/cif_core.dic
dictionary named 'cif_core.dic' version 2.4.2 from 2011-04-26.

Automatic conversion script
Id: cif_fix_values 2935 2014-11-11 08:27:57Z andrius 

 Adding full bibliography for 4341794--4341797.cif.
;
_cod_original_sg_symbol_H-M 'P 21/n'
_cod_database_code 4341795

loop_
_symmetry_equiv_pos_as_xyz
'x, y, z'
'-x+1/2, y+1/2, -z+1/2'
'-x, -y, -z'
'x-1/2, -y-1/2, z-1/2'

loop_
_atom_site_label
_atom_site_type_symbol
_atom_site_fract_x
_atom_site_fract_y
_atom_site_fract_z
_atom_site_U_iso_or_equiv
_atom_site_adp_type
_atom_site_occupancy
_atom_site_symmetry_multiplicity
_atom_site_calc_flag
_atom_site_refinement_flags
Mn1 Mn 0.07971(4) 0.29100(4) 0.17045(4) 0.0317(2) Uani 1 1 d .
Mn4 Mn 0.12811(4) 0.05976(4) 0.14746(4) 0.0313(2) Uani 1 1 d .
Mn3 Mn -0.07810(4) 0.00411(4) 0.14685(4) 0.0313(2) Uani 1 1 d .
Mn2 Mn -0.12578(4) 0.23702(4) 0.16590(4) 0.0317(2) Uani 1 1 d .
Ca1 Ca 0.00235(5) 0.13627(6) 0.22601(5) 0.0295(3) Uani 1 1 d .
O7 O 0.10802(17) -0.0346(2) 0.12639(17) 0.0334(10) Uani 1 1 d .
O8 O -0.08180(18) -0.0820(2) 0.1145(2) 0.0440(12) Uani 1 1 d .
O2 O -0.07392(16) 0.09963(18) 0.16259(17) 0.0307(9) Uani 1 1 d .
O5 O 0.07492(16) 0.19362(19) 0.16616(17) 0.0313(9) Uani 1 1 d .
O4 O -0.01244(17) 0.02131(19) 0.25980(18) 0.0355(10) Uani 1 1 d .
O1 O -0.04078(17) 0.23125(19) 0.17302(18) 0.0342(10) Uani 1 1 d .
O6 O 0.04304(17) 0.06310(19) 0.15630(17) 0.0322(9) Uani 1 1 d .
O10 O 0.09883(18) 0.1127(2) 0.26477(18) 0.0379(10) Uani 1 1 d .
O15 O -0.09165(17) 0.1503(2) 0.27005(18) 0.0382(10) Uani 1 1 d .
O19 O -0.10707(17) 0.33474(19) 0.15484(16) 0.0308(9) Uani 1 1 d .
O9 O 0.15980(18) 0.0381(2) 0.22412(18) 0.0384(10) Uani 1 1 d .
O11 O 0.20798(18) 0.0606(2) 0.1234(2) 0.0442(12) Uani 1 1 d .
O20 O 0.08344(18) 0.3857(2) 0.1566(2) 0.0419(11) Uani 1 1 d .
O3 O -0.09110(17) -0.0349(2) 0.2231(2) 0.0439(12) Uani 1 1 d .
O12 O 0.16426(18) 0.2728(2) 0.15305(19) 0.0387(11) Uani 1 1 d .
O14 O 0.09215(18) 0.3051(2) 0.24880(19) 0.0410(11) Uani 1 1 d .
O18 O -0.20678(18) 0.2445(2) 0.1431(2) 0.0410(11) Uani 1 1 d .
O17 O -0.16298(17) 0.0282(2) 0.13187(18) 0.0365(10) Uani 1 1 d .
O13 O 0.01887(19) 0.2343(2) 0.27830(18) 0.0388(10) Uani 1 1 d .
O16 O -0.14588(18) 0.2440(2) 0.24490(17) 0.0338(10) Uani 1 1 d .
N4 N -0.0099(2) 0.2948(2) 0.1669(2) 0.0308(11) Uani 1 1 d .
N1 N 0.0120(2) 0.0012(2) 0.1432(2) 0.0318(12) Uani 1 1 d .
N2 N 0.12998(19) 0.1617(2) 0.1537(2) 0.0302(11) Uani 1 1 d .
N3 N -0.12928(19) 0.1354(2) 0.15571(19) 0.0268(11) Uani 1 1 d .
C68 C -0.0841(6) 0.0243(5) 0.4181(5) 0.109(5) Uani 1 1 d .
H68 H -0.0948 0.0705 0.4273 0.131 Uiso 1 1 calc R
C69 C -0.0783(6) -0.0266(5) 0.4566(4) 0.099(4) Uani 1 1 d .
H69 H -0.0841 -0.0141 0.4915 0.119 Uiso 1 1 calc R
C47 C -0.1698(2) 0.1914(3) 0.3241(2) 0.0286(13) Uani 1 1 d .
C2 C 0.0494(2) -0.0471(3) 0.1272(2) 0.0293(13) Uani 1 1 d .
C7 C 0.0478(3) -0.2318(3) 0.0814(3) 0.0371(15) Uani 1 1 d .
H7 H 0.0768 -0.2669 0.0736 0.045 Uiso 1 1 calc R
C11 C 0.2412(2) 0.1052(3) 0.3119(3) 0.0342(14) Uani 1 1 d .
C84 C 0.0390(3) 0.4321(3) 0.1487(3) 0.0355(14) Uani 1 1 d .
C15 C 0.1682(3) 0.0246(3) 0.3509(3) 0.0365(15) Uani 1 1 d .
C3 C 0.0258(3) -0.1146(3) 0.1102(2) 0.0325(13) Uani 1 1 d .
C61 C -0.0480(3) -0.0803(3) 0.3012(3) 0.0390(16) Uani 1 1 d .
C48 C -0.1431(3) 0.2001(3) 0.3731(2) 0.0328(14) Uani 1 1 d .
C10 C 0.1851(3) 0.0677(3) 0.3102(2) 0.0315(13) Uani 1 1 d .
C76 C -0.2348(3) 0.1232(3) 0.1276(3) 0.0358(15) Uani 1 1 d .
C82 C -0.0471(3) 0.3462(3) 0.1563(2) 0.0308(13) Uani 1 1 d .
C8 C 0.0670(3) -0.1677(3) 0.0978(3) 0.0383(15) Uani 1 1 d .
H8 H 0.1097 -0.1587 0.1009 0.046 Uiso 1 1 calc R
C64 C -0.0366(3) -0.1802(3) 0.3797(3) 0.0448(17) Uani 1 1 d .
H64 H -0.0331 -0.2140 0.4062 0.054 Uiso 1 1 calc R
C88 C -0.0668(3) 0.4701(3) 0.1369(2) 0.0347(14) Uani 1 1 d .
H88 H -0.1093 0.4599 0.1361 0.042 Uiso 1 1 calc R
C86 C 0.0147(3) 0.5528(3) 0.1312(3) 0.0450(17) Uani 1 1 d .
H86 H 0.0278 0.5995 0.1270 0.054 Uiso 1 1 calc R
C23 C 0.2599(3) 0.1474(3) 0.2695(3) 0.0417(16) Uani 1 1 d .
H23 H 0.2343 0.1515 0.2398 0.050 Uiso 1 1 calc R
C87 C -0.0477(3) 0.5367(3) 0.1280(3) 0.0424(16) Uani 1 1 d .
H87 H -0.0767 0.5719 0.1196 0.051 Uiso 1 1 calc R
C1 C -0.0509(3) -0.0268(3) 0.2579(3) 0.0385(16) Uani 1 1 d .
C52 C -0.2338(3) 0.1803(3) 0.3174(2) 0.0319(14) Uani 1 1 d .
C24 C 0.2494(3) 0.1115(3) 0.1231(3) 0.0428(17) Uani 1 1 d .
C46 C -0.1317(2) 0.1950(3) 0.2760(2) 0.0307(13) Uani 1 1 d .
C25 C 0.2357(3) 0.1828(3) 0.1326(3) 0.0368(15) Uani 1 1 d .
C9 C 0.1438(3) 0.0737(3) 0.2632(3) 0.0354(15) Uani 1 1 d .
C4 C -0.0383(3) -0.1285(3) 0.1048(3) 0.0381(15) Uani 1 1 d .
C78 C -0.3084(3) 0.2164(3) 0.1189(3) 0.0408(16) Uani 1 1 d .
H78 H -0.3181 0.2645 0.1201 0.049 Uiso 1 1 calc R
C26 C 0.1745(3) 0.2066(3) 0.1463(3) 0.0360(15) Uani 1 1 d .
C81 C -0.2816(3) 0.0766(3) 0.1125(3) 0.0428(16) Uani 1 1 d .
H81 H -0.2723 0.0286 0.1094 0.051 Uiso 1 1 calc R
C12 C 0.2801(3) 0.0996(3) 0.3564(3) 0.0367(15) Uani 1 1 d .
C62 C -0.0317(3) -0.1494(3) 0.2886(3) 0.0336(14) Uani 1 1 d .
C33 C 0.0790(3) 0.2951(3) 0.3776(3) 0.0401(16) Uani 1 1 d .
C49 C -0.1815(3) 0.1982(3) 0.4172(3) 0.0356(14) Uani 1 1 d .
C32 C 0.0552(3) 0.3248(3) 0.3329(3) 0.0352(14) Uani 1 1 d .
C83 C -0.0243(3) 0.4164(3) 0.1472(2) 0.0287(12) Uani 1 1 d .
C14 C 0.2095(3) 0.0164(3) 0.3945(3) 0.0382(15) Uani 1 1 d .
C37 C 0.0310(3) 0.3934(3) 0.3313(3) 0.0361(14) Uani 1 1 d .
C13 C 0.2636(3) 0.0561(3) 0.3961(3) 0.0400(15) Uani 1 1 d .
H13 H 0.2898 0.0529 0.4256 0.048 Uiso 1 1 calc R
C20 C 0.3352(3) 0.1395(3) 0.3576(3) 0.0439(17) Uani 1 1 d .
H20 H 0.3606 0.1386 0.3876 0.053 Uiso 1 1 calc R
C36 C 0.0321(3) 0.4334(3) 0.3776(3) 0.0442(17) Uani 1 1 d .
C79 C -0.3535(3) 0.1699(3) 0.1063(3) 0.0451(17) Uani 1 1 d .
H79 H -0.3941 0.1861 0.1002 0.054 Uiso 1 1 calc R
C21 C 0.3520(3) 0.1780(4) 0.3174(3) 0.051(2) Uani 1 1 d .
H21 H 0.3894 0.2032 0.3193 0.062 Uiso 1 1 calc R
C51 C -0.2712(3) 0.1792(3) 0.3622(3) 0.0387(15) Uani 1 1 d .
C31 C 0.0549(3) 0.2838(3) 0.2829(3) 0.0366(15) Uani 1 1 d .
C38 C 0.0061(3) 0.4246(3) 0.2865(3) 0.0386(15) Uani 1 1 d .
H38 H 0.0053 0.3985 0.2555 0.046 Uiso 1 1 calc R
C77 C -0.2478(3) 0.1950(3) 0.1302(3) 0.0379(15) Uani 1 1 d .
C39 C -0.0168(3) 0.4905(3) 0.2857(3) 0.0479(18) Uani 1 1 d .
H39 H -0.0329 0.5097 0.2547 0.057 Uiso 1 1 calc R
C63 C -0.0246(3) -0.1992(3) 0.3296(3) 0.0386(16) Uani 1 1 d .
C75 C -0.1733(3) 0.0952(3) 0.1390(2) 0.0333(14) Uani 1 1 d .
C71 C -0.0039(3) -0.2676(3) 0.3169(3) 0.0471(19) Uani 1 1 d .
H71 H 0.0032 -0.3004 0.3437 0.057 Uiso 1 1 calc R
C65 C -0.0537(3) -0.1125(3) 0.3922(3) 0.0491(19) Uani 1 1 d .
C6 C -0.0143(3) -0.2450(3) 0.0763(3) 0.0405(16) Uani 1 1 d .
H6 H -0.0279 -0.2891 0.0644 0.049 Uiso 1 1 calc R
C53 C -0.2621(3) 0.1688(3) 0.2683(3) 0.0428(16) Uani 1 1 d .
H53 H -0.2378 0.1687 0.2385 0.051 Uiso 1 1 calc R
C29 C 0.3555(3) 0.1438(4) 0.1107(4) 0.068(3) Uani 1 1 d .
H29 H 0.3964 0.1305 0.1041 0.082 Uiso 1 1 calc R
C5 C -0.0568(3) -0.1943(3) 0.0883(3) 0.0438(17) Uani 1 1 d .
H5 H -0.0992 -0.2046 0.0852 0.053 Uiso 1 1 calc R
C66 C -0.0591(3) -0.0608(4) 0.3524(3) 0.0492(19) Uani 1 1 d .
C74 C -0.0217(3) -0.1716(3) 0.2377(3) 0.0443(17) Uani 1 1 d .
H74 H -0.0278 -0.1396 0.2102 0.053 Uiso 1 1 calc R
C50 C -0.2439(3) 0.1892(3) 0.4108(3) 0.0385(15) Uani 1 1 d .
H50 H -0.2690 0.1898 0.4402 0.046 Uiso 1 1 calc R
C27 C 0.2823(3) 0.2322(3) 0.1285(3) 0.0418(16) Uani 1 1 d .
H27 H 0.2727 0.2800 0.1325 0.050 Uiso 1 1 calc R
C40 C -0.0165(4) 0.5308(3) 0.3321(3) 0.0512(19) Uani 1 1 d .
H40 H -0.0328 0.5765 0.3322 0.061 Uiso 1 1 calc R
C16 C 0.1129(3) -0.0151(3) 0.3504(3) 0.0437(16) Uani 1 1 d .
H16 H 0.0842 -0.0093 0.3228 0.052 Uiso 1 1 calc R
C17 C 0.1004(3) -0.0609(4) 0.3886(3) 0.0534(19) Uani 1 1 d .
H17 H 0.0637 -0.0873 0.3869 0.064 Uiso 1 1 calc R
C45 C 0.1033(3) 0.2256(4) 0.3795(3) 0.0467(18) Uani 1 1 d .
H45 H 0.1032 0.1983 0.3491 0.056 Uiso 1 1 calc R
C80 C -0.3411(3) 0.0994(4) 0.1023(3) 0.0463(17) Uani 1 1 d .
H80 H -0.3724 0.0674 0.0927 0.056 Uiso 1 1 calc R
C41 C 0.0075(4) 0.5026(4) 0.3758(3) 0.0539(19) Uani 1 1 d .
H41 H 0.0080 0.5296 0.4064 0.065 Uiso 1 1 calc R
C60 C -0.0789(3) 0.2103(4) 0.3815(3) 0.0487(19) Uani 1 1 d .
H60 H -0.0527 0.2132 0.3530 0.058 Uiso 1 1 calc R
C72 C 0.0060(3) -0.2870(3) 0.2671(3) 0.050(2) Uani 1 1 d .
H72 H 0.0192 -0.3328 0.2596 0.060 Uiso 1 1 calc R
C18 C 0.1416(4) -0.0698(4) 0.4309(3) 0.058(2) Uani 1 1 d .
H18 H 0.1329 -0.1031 0.4567 0.070 Uiso 1 1 calc R
C22 C 0.3148(3) 0.1820(3) 0.2721(3) 0.0450(17) Uani 1 1 d .
H22 H 0.3280 0.2085 0.2435 0.054 Uiso 1 1 calc R
C42 C 0.1070(3) 0.3054(5) 0.4704(3) 0.059(2) Uani 1 1 d .
H42 H 0.1088 0.3315 0.5013 0.071 Uiso 1 1 calc R
C35 C 0.0575(3) 0.4040(4) 0.4222(3) 0.0547(19) Uani 1 1 d .
H35 H 0.0585 0.4309 0.4528 0.066 Uiso 1 1 calc R
C56 C -0.3352(3) 0.1690(5) 0.3553(3) 0.058(2) Uani 1 1 d .
H56 H -0.3609 0.1694 0.3843 0.070 Uiso 1 1 calc R
C43 C 0.1279(3) 0.2395(4) 0.4693(4) 0.063(3) Uani 1 1 d .
H43 H 0.1444 0.2198 0.5001 0.076 Uiso 1 1 calc R
C28 C 0.3416(3) 0.2135(4) 0.1188(4) 0.059(2) Uani 1 1 d .
H28 H 0.3729 0.2478 0.1177 0.071 Uiso 1 1 calc R
C30 C 0.3105(3) 0.0944(4) 0.1123(4) 0.059(2) Uani 1 1 d .
H30 H 0.3207 0.0473 0.1058 0.070 Uiso 1 1 calc R
C85 C 0.0568(3) 0.5018(3) 0.1404(3) 0.0418(16) Uani 1 1 d .
H85 H 0.0990 0.5133 0.1413 0.050 Uiso 1 1 calc R
C34 C 0.0816(3) 0.3361(4) 0.4237(3) 0.0489(18) Uani 1 1 d .
C59 C -0.0553(3) 0.2159(5) 0.4295(3) 0.067(3) Uani 1 1 d .
H59 H -0.0124 0.2215 0.4342 0.080 Uiso 1 1 calc R
C19 C 0.1944(3) -0.0304(4) 0.4349(3) 0.0551(19) Uani 1 1 d .
H19 H 0.2205 -0.0345 0.4643 0.066 Uiso 1 1 calc R
C54 C -0.3238(3) 0.1579(4) 0.2634(3) 0.056(2) Uani 1 1 d .
H54 H -0.3417 0.1500 0.2304 0.068 Uiso 1 1 calc R
C57 C -0.1539(3) 0.2064(4) 0.4676(3) 0.0513(19) Uani 1 1 d .
H57 H -0.1791 0.2066 0.4970 0.062 Uiso 1 1 calc R
C58 C -0.0932(4) 0.2136(6) 0.4736(3) 0.073(3) Uani 1 1 d .
H58 H -0.0754 0.2173 0.5071 0.088 Uiso 1 1 calc R
C67 C -0.0748(4) 0.0087(4) 0.3677(4) 0.078(3) Uani 1 1 d .
H67 H -0.0787 0.0442 0.3425 0.094 Uiso 1 1 calc R
C73 C -0.0035(3) -0.2381(4) 0.2268(3) 0.053(2) Uani 1 1 d .
H73 H 0.0029 -0.2515 0.1922 0.063 Uiso 1 1 calc R
C55 C -0.3605(3) 0.1585(5) 0.3067(4) 0.072(3) Uani 1 1 d .
H55 H -0.4034 0.1516 0.3028 0.086 Uiso 1 1 calc R
C70 C -0.0648(4) -0.0924(4) 0.4448(4) 0.070(3) Uani 1 1 d .
H70 H -0.0624 -0.1264 0.4713 0.083 Uiso 1 1 calc R
C44 C 0.1264(3) 0.1985(5) 0.4242(4) 0.063(2) Uani 1 1 d .
H44 H 0.1414 0.1522 0.4250 0.076 Uiso 1 1 calc R
N5 N -0.2091(5) -0.0791(6) 0.2564(5) 0.116(3) Uiso 1 1 d D
C93 C -0.2088(4) -0.1522(4) 0.2368(3) 0.0528(18) Uiso 1 1 d D
C96 C -0.3162(5) -0.0786(6) 0.2474(4) 0.085(3) Uiso 1 1 d D
C94 C -0.1929(8) -0.1651(9) 0.1872(7) 0.145(6) Uiso 1 1 d D
C95 C -0.2640(8) -0.0286(9) 0.2344(7) 0.138(5) Uiso 1 1 d D
N6 N 0.2610(2) 0.4230(3) 0.2644(2) 0.0383(13) Uani 1 1 d .
H666 H 0.2831 0.4643 0.2651 0.046 Uiso 1 1 calc R
C100 C 0.3609(3) 0.3599(4) 0.2522(3) 0.0503(18) Uani 1 1 d .
H10A H 0.3811 0.4044 0.2593 0.075 Uiso 1 1 calc R
H10B H 0.3835 0.3345 0.2261 0.075 Uiso 1 1 calc R
H10C H 0.3598 0.3323 0.2839 0.075 Uiso 1 1 calc R
C99 C 0.2971(3) 0.3728(3) 0.2331(3) 0.0436(16) Uani 1 1 d .
H99A H 0.2750 0.3279 0.2320 0.052 Uiso 1 1 calc R
H99B H 0.2988 0.3906 0.1975 0.052 Uiso 1 1 calc R
C101 C 0.2562(3) 0.3997(3) 0.3199(3) 0.0427(16) Uani 1 1 d .
H10D H 0.2979 0.3946 0.3349 0.051 Uiso 1 1 calc R
H10E H 0.2349 0.4361 0.3395 0.051 Uiso 1 1 calc R
C103 C 0.2006(3) 0.4395(4) 0.2381(3) 0.054(2) Uani 1 1 d .
H10F H 0.2086 0.4592 0.2038 0.064 Uiso 1 1 calc R
H10G H 0.1776 0.3956 0.2330 0.064 Uiso 1 1 calc R
C102 C 0.2231(3) 0.3332(4) 0.3257(3) 0.0497(18) Uani 1 1 d .
H10H H 0.1827 0.3367 0.3089 0.074 Uiso 1 1 calc R
H10I H 0.2183 0.3231 0.3623 0.074 Uiso 1 1 calc R
H10J H 0.2463 0.2957 0.3097 0.074 Uiso 1 1 calc R
C104 C 0.1611(3) 0.4895(4) 0.2670(4) 0.067(3) Uani 1 1 d .
H10K H 0.1459 0.4669 0.2980 0.100 Uiso 1 1 calc R
H10L H 0.1265 0.5039 0.2451 0.100 Uiso 1 1 calc R
H10M H 0.1853 0.5305 0.2769 0.100 Uiso 1 1 calc R
Cl1 Cl -0.07965(10) 0.23396(10) 0.04994(8) 0.0586(5) Uani 1 1 d .
Cl2 Cl -0.06283(11) 0.08397(10) 0.03343(9) 0.0683(6) Uani 1 1 d .
C89 C -0.0265(4) 0.1629(4) 0.0527(4) 0.056(2) Uani 1 1 d .
H89A H 0.0080 0.1726 0.0298 0.067 Uiso 1 1 calc R
H89B H -0.0100 0.1579 0.0882 0.067 Uiso 1 1 calc R
Cl3 Cl -0.39146(15) 0.41612(15) 0.52024(11) 0.0946(9) Uani 1 1 d .
Cl4 Cl -0.2833(2) 0.3458(2) 0.47927(16) 0.1436(17) Uani 1 1 d .
C90 C -0.3203(5) 0.4251(5) 0.4891(4) 0.074(3) Uani 1 1 d .
H90A H -0.3274 0.4481 0.4554 0.089 Uiso 1 1 calc R
H90B H -0.2933 0.4556 0.5101 0.089 Uiso 1 1 calc R
Cl5 Cl 0.28624(9) 0.26743(13) 0.45017(11) 0.0789(7) Uani 1 1 d .
Cl6 Cl 0.2546(2) 0.41399(15) 0.45820(13) 0.1210(13) Uani 1 1 d .
C91 C 0.2739(4) 0.3356(5) 0.4906(4) 0.077(3) Uani 1 1 d .
H91A H 0.3112 0.3434 0.5120 0.092 Uiso 1 1 calc R
H91B H 0.2404 0.3233 0.5140 0.092 Uiso 1 1 calc R
Cl7 Cl 0.34379(18) -0.08411(19) 0.50158(10) 0.1149(12) Uani 1 1 d .
Cl8 Cl 0.4117(2) -0.20027(17) 0.45819(15) 0.1440(17) Uani 1 1 d .
C92 C 0.3515(5) -0.1385(6) 0.4498(4) 0.085(3) Uani 1 1 d .
H92A H 0.3594 -0.1102 0.4188 0.102 Uiso 1 1 calc R
H92B H 0.3125 -0.1637 0.4437 0.102 Uiso 1 1 calc R
C97 C -0.2156(8) -0.0793(9) 0.3163(7) 0.139(5) Uiso 1 1 d D
C98 C -0.2216(8) 0.0012(9) 0.3345(7) 0.140(5) Uiso 1 1 d D

loop_
_atom_site_aniso_label
_atom_site_aniso_U_11
_atom_site_aniso_U_22
_atom_site_aniso_U_33
_atom_site_aniso_U_23
_atom_site_aniso_U_13
_atom_site_aniso_U_12
Mn1 0.0239(4) 0.0162(4) 0.0553(6) 0.0075(4) 0.0123(4) 0.0024(3)
Mn4 0.0172(4) 0.0191(4) 0.0577(6) 0.0023(4) 0.0065(4) 0.0036(3)
Mn3 0.0187(4) 0.0187(4) 0.0566(6) 0.0086(4) 0.0035(4) 0.0050(3)
Mn2 0.0214(4) 0.0199(4) 0.0541(6) 0.0126(4) 0.0099(4) 0.0071(3)
Ca1 0.0182(5) 0.0191(5) 0.0516(8) 0.0100(5) 0.0084(5) 0.0041(4)
O7 0.0199(19) 0.023(2) 0.057(3) 0.0021(19) 0.0034(18) 0.0033(15)
O8 0.022(2) 0.022(2) 0.088(4) -0.004(2) 0.000(2) 0.0036(16)
O2 0.0179(18) 0.0160(18) 0.059(3) 0.0070(18) 0.0069(18) 0.0061(14)
O5 0.0216(18) 0.0153(18) 0.058(3) 0.0102(17) 0.0127(18) 0.0042(15)
O4 0.027(2) 0.019(2) 0.061(3) 0.0111(19) 0.0088(19) 0.0002(16)
O1 0.0229(19) 0.0164(19) 0.064(3) 0.0106(18) 0.0115(19) 0.0029(15)
O6 0.0205(18) 0.0195(19) 0.057(3) 0.0024(18) 0.0042(18) 0.0029(15)
O10 0.027(2) 0.023(2) 0.064(3) 0.000(2) 0.006(2) 0.0056(17)
O15 0.023(2) 0.027(2) 0.065(3) 0.006(2) 0.0146(19) 0.0014(17)
O19 0.027(2) 0.022(2) 0.043(2) 0.0095(17) 0.0017(17) 0.0049(16)
O9 0.028(2) 0.027(2) 0.060(3) -0.006(2) -0.001(2) 0.0000(17)
O11 0.023(2) 0.026(2) 0.084(4) -0.005(2) 0.015(2) 0.0024(17)
O20 0.031(2) 0.0159(19) 0.079(3) 0.016(2) 0.011(2) 0.0013(16)
O3 0.0167(19) 0.041(3) 0.074(3) 0.030(2) -0.011(2) -0.0030(18)
O12 0.025(2) 0.023(2) 0.069(3) 0.005(2) 0.013(2) 0.0017(16)
O14 0.028(2) 0.029(2) 0.067(3) 0.004(2) 0.013(2) -0.0003(17)
O18 0.024(2) 0.023(2) 0.076(3) 0.013(2) 0.004(2) 0.0079(17)
O17 0.0215(19) 0.025(2) 0.063(3) 0.011(2) 0.0066(19) 0.0027(16)
O13 0.031(2) 0.024(2) 0.062(3) 0.002(2) 0.013(2) -0.0021(17)
O16 0.032(2) 0.023(2) 0.047(3) 0.0053(18) 0.0122(19) 0.0065(16)
N4 0.027(2) 0.014(2) 0.051(3) 0.007(2) 0.010(2) 0.0015(18)
N1 0.024(2) 0.012(2) 0.060(3) -0.001(2) 0.006(2) -0.0013(18)
N2 0.016(2) 0.022(2) 0.054(3) 0.002(2) 0.013(2) 0.0067(18)
N3 0.018(2) 0.018(2) 0.044(3) 0.016(2) 0.004(2) 0.0092(18)
C68 0.152(11) 0.044(5) 0.135(10) 0.034(6) 0.103(9) 0.042(6)
C69 0.147(10) 0.065(6) 0.088(7) 0.020(5) 0.079(7) 0.021(6)
C47 0.027(3) 0.012(2) 0.047(4) 0.008(2) 0.008(3) 0.002(2)
C2 0.021(3) 0.016(3) 0.051(4) 0.012(2) 0.005(2) 0.005(2)
C7 0.036(3) 0.019(3) 0.056(4) 0.003(3) 0.003(3) 0.007(2)
C11 0.023(3) 0.013(3) 0.067(4) -0.002(3) 0.002(3) 0.001(2)
C84 0.040(3) 0.021(3) 0.046(4) 0.002(3) 0.012(3) 0.000(2)
C15 0.022(3) 0.035(3) 0.052(4) -0.012(3) 0.006(3) 0.002(2)
C3 0.029(3) 0.025(3) 0.043(4) 0.008(3) -0.001(3) 0.003(2)
C61 0.020(3) 0.030(3) 0.067(5) 0.017(3) -0.001(3) -0.001(2)
C48 0.029(3) 0.027(3) 0.043(4) 0.019(3) 0.001(3) -0.001(2)
C10 0.026(3) 0.022(3) 0.047(4) -0.007(3) 0.003(3) 0.002(2)
C76 0.023(3) 0.029(3) 0.056(4) 0.016(3) 0.009(3) 0.007(2)
C82 0.028(3) 0.023(3) 0.041(4) 0.010(3) 0.006(3) 0.005(2)
C8 0.031(3) 0.024(3) 0.060(4) 0.007(3) 0.003(3) 0.007(2)
C64 0.031(3) 0.032(3) 0.071(5) 0.019(3) -0.004(3) -0.007(3)
C88 0.041(3) 0.023(3) 0.040(4) 0.009(3) 0.002(3) 0.010(3)
C86 0.058(4) 0.017(3) 0.060(5) 0.006(3) 0.012(4) 0.002(3)
C23 0.026(3) 0.029(3) 0.071(5) 0.000(3) 0.001(3) -0.002(2)
C87 0.046(4) 0.018(3) 0.063(5) 0.011(3) 0.003(3) 0.008(3)
C1 0.021(3) 0.022(3) 0.073(5) 0.016(3) 0.007(3) 0.006(2)
C52 0.027(3) 0.021(3) 0.048(4) 0.000(3) 0.010(3) -0.005(2)
C24 0.022(3) 0.035(3) 0.072(5) 0.004(3) 0.016(3) 0.001(3)
C46 0.025(3) 0.018(3) 0.049(4) 0.002(3) 0.009(3) -0.003(2)
C25 0.023(3) 0.034(3) 0.053(4) -0.002(3) 0.010(3) 0.000(2)
C9 0.020(3) 0.020(3) 0.066(5) 0.003(3) 0.005(3) 0.001(2)
C4 0.030(3) 0.021(3) 0.064(5) 0.008(3) 0.001(3) 0.002(2)
C78 0.028(3) 0.032(3) 0.063(5) 0.015(3) 0.005(3) 0.012(3)
C26 0.024(3) 0.028(3) 0.057(4) 0.005(3) 0.014(3) 0.000(2)
C81 0.029(3) 0.032(3) 0.068(5) 0.014(3) 0.009(3) 0.011(3)
C12 0.027(3) 0.022(3) 0.061(4) -0.008(3) -0.002(3) -0.002(2)
C62 0.023(3) 0.023(3) 0.054(4) 0.010(3) -0.010(3) -0.007(2)
C33 0.025(3) 0.039(4) 0.056(4) 0.012(3) -0.001(3) -0.005(3)
C49 0.034(3) 0.025(3) 0.048(4) 0.011(3) 0.008(3) -0.002(2)
C32 0.024(3) 0.033(3) 0.048(4) 0.008(3) 0.006(3) -0.003(2)
C83 0.031(3) 0.020(3) 0.036(3) 0.006(2) 0.006(2) 0.005(2)
C14 0.032(3) 0.032(3) 0.051(4) -0.007(3) 0.005(3) -0.002(3)
C37 0.029(3) 0.029(3) 0.051(4) 0.001(3) 0.012(3) -0.004(2)
C13 0.029(3) 0.038(4) 0.053(4) -0.008(3) -0.003(3) -0.001(3)
C20 0.023(3) 0.027(3) 0.081(5) -0.007(3) -0.009(3) -0.002(2)
C36 0.041(4) 0.033(3) 0.059(5) 0.011(3) 0.006(3) -0.007(3)
C79 0.027(3) 0.042(4) 0.068(5) 0.015(3) 0.010(3) 0.017(3)
C21 0.023(3) 0.037(4) 0.093(6) 0.007(4) -0.008(3) -0.004(3)
C51 0.031(3) 0.036(3) 0.049(4) -0.005(3) 0.012(3) -0.008(3)
C31 0.022(3) 0.022(3) 0.066(5) 0.008(3) 0.007(3) 0.004(2)
C38 0.039(3) 0.028(3) 0.049(4) 0.002(3) 0.005(3) 0.001(3)
C77 0.024(3) 0.037(3) 0.053(4) 0.020(3) 0.009(3) 0.009(3)
C39 0.048(4) 0.034(4) 0.062(5) 0.013(3) 0.015(3) 0.003(3)
C63 0.024(3) 0.023(3) 0.068(5) 0.015(3) -0.011(3) -0.006(2)
C75 0.032(3) 0.023(3) 0.045(4) 0.012(3) 0.006(3) 0.005(2)
C71 0.045(4) 0.022(3) 0.073(6) 0.021(3) -0.029(4) -0.007(3)
C65 0.037(3) 0.032(4) 0.079(6) 0.023(3) 0.019(3) -0.001(3)
C6 0.035(3) 0.019(3) 0.067(5) 0.003(3) -0.009(3) 0.000(2)
C53 0.038(3) 0.030(3) 0.061(5) 0.001(3) 0.009(3) -0.008(3)
C29 0.020(3) 0.055(5) 0.131(8) -0.018(5) 0.032(4) -0.003(3)
C5 0.032(3) 0.025(3) 0.074(5) 0.000(3) -0.001(3) -0.004(3)
C66 0.030(3) 0.036(4) 0.082(6) 0.025(4) 0.017(3) 0.003(3)
C74 0.044(4) 0.029(3) 0.059(5) 0.010(3) -0.021(3) -0.009(3)
C50 0.035(3) 0.026(3) 0.056(4) -0.004(3) 0.012(3) -0.006(3)
C27 0.033(3) 0.032(3) 0.060(5) -0.004(3) 0.007(3) -0.004(3)
C40 0.064(5) 0.023(3) 0.067(5) 0.007(3) 0.022(4) 0.004(3)
C16 0.033(3) 0.036(4) 0.062(5) -0.003(3) 0.009(3) -0.005(3)
C17 0.037(4) 0.068(5) 0.056(5) 0.006(4) 0.010(3) -0.019(3)
C45 0.023(3) 0.041(4) 0.076(5) 0.024(4) -0.002(3) 0.000(3)
C80 0.020(3) 0.046(4) 0.073(5) 0.011(4) 0.003(3) 0.006(3)
C41 0.060(5) 0.037(4) 0.065(5) -0.005(4) 0.010(4) -0.006(3)
C60 0.023(3) 0.061(5) 0.062(5) 0.026(4) 0.008(3) -0.004(3)
C72 0.051(4) 0.025(3) 0.072(6) 0.006(3) -0.036(4) -0.004(3)
C18 0.051(4) 0.066(5) 0.058(5) 0.013(4) 0.017(4) -0.010(4)
C22 0.032(3) 0.031(3) 0.073(5) 0.007(3) 0.009(3) -0.003(3)
C42 0.039(4) 0.065(5) 0.072(6) 0.012(4) -0.015(4) -0.016(4)
C35 0.050(4) 0.044(4) 0.070(5) 0.003(4) 0.003(4) -0.010(3)
C56 0.026(3) 0.087(6) 0.061(5) -0.002(4) 0.008(3) -0.016(4)
C43 0.034(4) 0.060(5) 0.096(7) 0.041(5) -0.012(4) -0.007(4)
C28 0.030(3) 0.044(4) 0.104(7) -0.014(4) 0.028(4) -0.010(3)
C30 0.026(3) 0.040(4) 0.111(7) -0.008(4) 0.023(4) 0.006(3)
C85 0.041(4) 0.024(3) 0.060(5) 0.011(3) 0.008(3) -0.001(3)
C34 0.033(3) 0.048(4) 0.065(5) 0.005(4) -0.005(3) -0.019(3)
C59 0.035(4) 0.096(7) 0.069(6) 0.049(5) -0.012(4) -0.019(4)
C19 0.048(4) 0.074(5) 0.043(4) 0.002(4) 0.005(3) -0.005(4)
C54 0.046(4) 0.068(5) 0.055(5) 0.001(4) -0.003(4) -0.027(4)
C57 0.047(4) 0.060(5) 0.047(4) 0.023(4) 0.003(3) -0.019(3)
C58 0.049(5) 0.113(8) 0.058(5) 0.042(5) -0.009(4) -0.022(5)
C67 0.087(6) 0.042(4) 0.109(8) 0.035(5) 0.063(6) 0.026(4)
C73 0.054(4) 0.033(4) 0.070(5) 0.003(3) -0.027(4) -0.001(3)
C55 0.028(4) 0.114(8) 0.073(6) -0.008(5) 0.012(4) -0.031(4)
C70 0.078(6) 0.048(5) 0.085(6) 0.032(4) 0.047(5) 0.008(4)
C44 0.038(4) 0.051(5) 0.101(7) 0.023(5) -0.001(4) -0.001(3)
N6 0.030(3) 0.029(3) 0.056(4) 0.002(2) -0.003(2) -0.006(2)
C100 0.035(3) 0.037(4) 0.080(6) 0.000(4) 0.004(3) -0.001(3)
C99 0.037(3) 0.035(4) 0.058(5) 0.003(3) -0.010(3) -0.009(3)
C101 0.034(3) 0.033(3) 0.062(5) 0.004(3) 0.000(3) -0.007(3)
C103 0.030(3) 0.036(4) 0.094(6) 0.020(4) -0.017(4) -0.011(3)
C102 0.041(4) 0.045(4) 0.063(5) 0.009(4) 0.003(3) -0.006(3)
C104 0.031(4) 0.046(4) 0.123(8) 0.021(5) -0.004(4) 0.004(3)
Cl1 0.0670(12) 0.0521(11) 0.0572(12) -0.0009(9) 0.0140(9) 0.0108(9)
Cl2 0.0901(15) 0.0431(10) 0.0725(14) -0.0044(9) 0.0242(12) -0.0107(10)
C89 0.057(4) 0.035(4) 0.076(6) -0.003(4) 0.012(4) -0.001(3)
Cl3 0.116(2) 0.0917(19) 0.0763(17) -0.0272(14) 0.0199(15) -0.0404(16)
Cl4 0.184(4) 0.111(3) 0.134(3) -0.042(2) -0.047(3) 0.076(3)
C90 0.096(7) 0.057(5) 0.070(6) 0.008(4) -0.003(5) 0.000(5)
Cl5 0.0416(10) 0.0762(15) 0.119(2) 0.0191(14) 0.0003(12) -0.0018(10)
Cl6 0.208(4) 0.0586(16) 0.095(2) 0.0076(14) -0.029(2) -0.0141(19)
C91 0.052(5) 0.096(7) 0.081(7) 0.024(6) -0.011(5) -0.016(5)
Cl7 0.164(3) 0.124(3) 0.0569(15) -0.0049(15) 0.0037(17) 0.061(2)
Cl8 0.235(5) 0.078(2) 0.116(3) -0.0207(18) -0.056(3) 0.076(3)
C92 0.085(7) 0.099(8) 0.072(6) -0.036(6) -0.012(5) 0.025(6)

loop_
_atom_type_symbol
_atom_type_description
_atom_type_scat_dispersion_real
_atom_type_scat_dispersion_imag
_atom_type_scat_source
C C 0.0033 0.0016 'International Tables Vol C Tables 4.2.6.8 and 6.1.1.4'
Ca Ca 0.2262 0.3064 'International Tables Vol C Tables 4.2.6.8 and 6.1.1.4'
H H 0.0000 0.0000 'International Tables Vol C Tables 4.2.6.8 and 6.1.1.4'
Cl Cl 0.1484 0.1585 'International Tables Vol C Tables 4.2.6.8 and 6.1.1.4'
Mn Mn 0.3368 0.7283 'International Tables Vol C Tables 4.2.6.8 and 6.1.1.4'
N N 0.0061 0.0033 'International Tables Vol C Tables 4.2.6.8 and 6.1.1.4'
O O 0.0106 0.0060 'International Tables Vol C Tables 4.2.6.8 and 6.1.1.4'

loop_
_geom_angle_atom_site_label_1
_geom_angle_atom_site_label_2
_geom_angle_atom_site_label_3
_geom_angle
O20 Mn1 O5 165.4(2)
O20 Mn1 O12 94.90(17)
O5 Mn1 O12 81.90(16)
O20 Mn1 N4 90.10(18)
O5 Mn1 N4 88.88(17)
O12 Mn1 N4 161.8(2)
O20 Mn1 O14 93.3(2)
O5 Mn1 O14 101.26(18)
O12 Mn1 O14 98.40(19)
N4 Mn1 O14 98.78(19)
O20 Mn1 Ca1 151.55(13)
O5 Mn1 Ca1 37.09(12)
O12 Mn1 Ca1 112.81(12)
N4 Mn1 Ca1 65.65(13)
O14 Mn1 Ca1 76.96(12)
O11 Mn4 O6 167.2(2)
O11 Mn4 O7 97.00(17)
O6 Mn4 O7 81.24(16)
O11 Mn4 N2 90.02(18)
O6 Mn4 N2 88.56(17)
O7 Mn4 N2 163.3(2)
O11 Mn4 O9 91.5(2)
O6 Mn4 O9 101.26(18)
O7 Mn4 O9 98.52(17)
N2 Mn4 O9 96.4(2)
O11 Mn4 Ca1 151.40(14)
O6 Mn4 Ca1 35.28(13)
O7 Mn4 Ca1 110.80(12)
N2 Mn4 Ca1 65.13(13)
O9 Mn4 Ca1 78.24(11)
O8 Mn3 O2 165.6(2)
O8 Mn3 O17 95.09(18)
O2 Mn3 O17 81.56(16)
O8 Mn3 N1 89.27(18)
O2 Mn3 N1 89.67(17)
O17 Mn3 N1 161.1(2)
O8 Mn3 O3 95.8(2)
O2 Mn3 O3 98.48(19)
O17 Mn3 O3 97.18(17)
N1 Mn3 O3 100.67(19)
O8 Mn3 Ca1 151.80(13)
O2 Mn3 Ca1 35.66(12)
O17 Mn3 Ca1 112.93(13)
N1 Mn3 Ca1 65.30(14)
O3 Mn3 Ca1 78.23(13)
O18 Mn2 O1 167.1(2)
O18 Mn2 O19 94.59(17)
O1 Mn2 O19 81.97(16)
O18 Mn2 N3 89.98(18)
O1 Mn2 N3 89.44(17)
O19 Mn2 N3 160.78(19)
O18 Mn2 O16 95.14(19)
O1 Mn2 O16 97.65(18)
O19 Mn2 O16 97.53(17)
N3 Mn2 O16 100.65(18)
O18 Mn2 Ca1 151.21(13)
O1 Mn2 Ca1 35.78(12)
O19 Mn2 Ca1 113.95(12)
N3 Mn2 Ca1 64.40(13)
O16 Mn2 Ca1 78.11(11)
O13 Ca1 O10 77.38(15)
O13 Ca1 O15 75.83(15)
O10 Ca1 O15 125.89(17)
O13 Ca1 O4 123.16(17)
O10 Ca1 O4 78.05(14)
O15 Ca1 O4 78.77(14)
O13 Ca1 O2 136.26(14)
O10 Ca1 O2 146.05(14)
O15 Ca1 O2 76.87(15)
O4 Ca1 O2 83.45(14)
O13 Ca1 O1 77.38(15)
O10 Ca1 O1 135.15(14)
O15 Ca1 O1 82.02(14)
O4 Ca1 O1 146.47(14)
O2 Ca1 O1 65.48(13)
O13 Ca1 O6 145.84(14)
O10 Ca1 O6 82.68(14)
O15 Ca1 O6 137.84(15)
O4 Ca1 O6 78.34(14)
O2 Ca1 O6 65.73(13)
O1 Ca1 O6 98.67(14)
O13 Ca1 O5 85.09(14)
O10 Ca1 O5 77.19(14)
O15 Ca1 O5 144.23(13)
O4 Ca1 O5 136.46(13)
O2 Ca1 O5 98.09(14)
O1 Ca1 O5 64.24(12)
O6 Ca1 O5 63.44(13)
O13 Ca1 Mn3 160.24(11)
O10 Ca1 Mn3 121.10(11)
O15 Ca1 Mn3 86.59(11)
O4 Ca1 Mn3 60.32(11)
O2 Ca1 Mn3 26.92(8)
O1 Ca1 Mn3 91.48(11)
O6 Ca1 Mn3 51.28(9)
O5 Ca1 Mn3 104.91(11)
O13 Ca1 Mn2 86.05(11)
O10 Ca1 Mn2 159.43(11)
O15 Ca1 Mn2 59.69(11)
O4 Ca1 Mn2 121.78(10)
O2 Ca1 Mn2 50.57(9)
O1 Ca1 Mn2 26.29(9)
O6 Ca1 Mn2 105.46(10)
O5 Ca1 Mn2 89.45(9)
Mn3 Ca1 Mn2 77.19(3)
O13 Ca1 Mn1 61.19(11)
O10 Ca1 Mn1 84.87(10)
O15 Ca1 Mn1 119.81(10)
O4 Ca1 Mn1 160.27(10)
O2 Ca1 Mn1 106.20(10)
O1 Ca1 Mn1 50.44(9)
O6 Ca1 Mn1 89.84(9)
O5 Ca1 Mn1 26.94(9)
Mn3 Ca1 Mn1 123.20(4)
Mn2 Ca1 Mn1 76.42(3)
O13 Ca1 Mn4 121.57(10)
O10 Ca1 Mn4 60.03(11)
O15 Ca1 Mn4 162.00(11)
O4 Ca1 Mn4 86.78(10)
O2 Ca1 Mn4 90.97(10)
O1 Ca1 Mn4 105.19(10)
O6 Ca1 Mn4 26.02(9)
O5 Ca1 Mn4 49.77(9)
Mn3 Ca1 Mn4 76.87(3)
Mn2 Ca1 Mn4 121.85(4)
Mn1 Ca1 Mn4 76.07(3)
C2 O7 Mn4 112.6(3)
C4 O8 Mn3 131.2(4)
N3 O2 Mn3 114.4(3)
N3 O2 Ca1 121.6(3)
Mn3 O2 Ca1 117.42(17)
N2 O5 Mn1 113.9(3)
N2 O5 Ca1 120.8(3)
Mn1 O5 Ca1 115.97(18)
C1 O4 Ca1 139.5(4)
N4 O1 Mn2 114.5(3)
N4 O1 Ca1 121.9(3)
Mn2 O1 Ca1 117.93(17)
N1 O6 Mn4 114.5(3)
N1 O6 Ca1 118.6(3)
Mn4 O6 Ca1 118.70(19)
C9 O10 Ca1 143.5(4)
C46 O15 Ca1 139.1(4)
C82 O19 Mn2 111.5(3)
C9 O9 Mn4 123.2(4)
C24 O11 Mn4 130.4(4)
C84 O20 Mn1 130.7(4)
C1 O3 Mn3 121.2(4)
C26 O12 Mn1 111.9(3)
C31 O14 Mn1 124.6(4)
C77 O18 Mn2 130.5(4)
C75 O17 Mn3 111.7(4)
C31 O13 Ca1 139.7(4)
C46 O16 Mn2 121.2(4)
C82 N4 O1 112.6(4)
C82 N4 Mn1 130.9(4)
O1 N4 Mn1 116.3(3)
C2 N1 O6 112.0(4)
C2 N1 Mn3 131.7(4)
O6 N1 Mn3 116.1(3)
C26 N2 O5 112.8(4)
C26 N2 Mn4 130.9(4)
O5 N2 Mn4 116.2(3)
C75 N3 O2 112.4(4)
C75 N3 Mn2 131.3(4)
O2 N3 Mn2 116.0(3)
C67 C68 C69 121.3(9)
C67 C68 H68 119.4
C69 C68 H68 119.4
C70 C69 C68 120.9(10)
C70 C69 H69 119.6
C68 C69 H69 119.6
C48 C47 C52 121.4(5)
C48 C47 C46 121.3(5)
C52 C47 C46 117.2(5)
O7 C2 N1 119.6(5)
O7 C2 C3 119.9(5)
N1 C2 C3 120.5(5)
C8 C7 C6 119.2(6)
C8 C7 H7 120.4
C6 C7 H7 120.4
C10 C11 C12 119.1(6)
C10 C11 C23 121.5(6)
C12 C11 C23 119.4(5)
O20 C84 C85 117.2(5)
O20 C84 C83 124.7(5)
C85 C84 C83 118.1(5)
C10 C15 C16 123.1(6)
C10 C15 C14 119.1(5)
C16 C15 C14 117.7(6)
C8 C3 C4 118.3(6)
C8 C3 C2 119.5(5)
C4 C3 C2 122.2(5)
C66 C61 C62 121.3(6)
C66 C61 C1 120.8(6)
C62 C61 C1 117.9(6)
C47 C48 C60 123.0(6)
C47 C48 C49 118.9(5)
C60 C48 C49 118.0(6)
C15 C10 C11 121.2(6)
C15 C10 C9 119.6(5)
C11 C10 C9 119.2(6)
C81 C76 C77 119.4(5)
C81 C76 C75 118.5(5)
C77 C76 C75 122.1(6)
N4 C82 O19 119.3(5)
N4 C82 C83 121.4(5)
O19 C82 C83 119.3(5)
C7 C8 C3 122.2(6)
C7 C8 H8 118.9
C3 C8 H8 118.9
C63 C64 C65 121.5(6)
C63 C64 H64 119.2
C65 C64 H64 119.2
C87 C88 C83 121.0(6)
C87 C88 H88 119.5
C83 C88 H88 119.5
C85 C86 C87 120.2(6)
C85 C86 H86 119.9
C87 C86 H86 119.9
C22 C23 C11 120.0(7)
C22 C23 H23 120.0
C11 C23 H23 120.0
C88 C87 C86 119.9(6)
C88 C87 H87 120.1
C86 C87 H87 120.1
O4 C1 O3 125.5(6)
O4 C1 C61 116.8(6)
O3 C1 C61 117.7(5)
C47 C52 C53 122.9(6)
C47 C52 C51 118.4(6)
C53 C52 C51 118.7(5)
O11 C24 C30 118.4(6)
O11 C24 C25 124.1(5)
C30 C24 C25 117.5(6)
O15 C46 O16 126.6(6)
O15 C46 C47 118.1(5)
O16 C46 C47 115.3(5)
C27 C25 C24 118.9(5)
C27 C25 C26 118.5(6)
C24 C25 C26 122.6(5)
O10 C9 O9 125.5(6)
O10 C9 C10 118.8(6)
O9 C9 C10 115.7(5)
O8 C4 C5 117.7(5)
O8 C4 C3 123.9(5)
C5 C4 C3 118.5(5)
C79 C78 C77 121.9(6)
C79 C78 H78 119.1
C77 C78 H78 119.1
O12 C26 N2 119.4(5)
O12 C26 C25 119.8(5)
N2 C26 C25 120.8(5)
C80 C81 C76 121.5(6)
C80 C81 H81 119.2
C76 C81 H81 119.2
C13 C12 C11 119.4(5)
C13 C12 C20 122.8(6)
C11 C12 C20 117.8(6)
C74 C62 C61 123.1(6)
C74 C62 C63 118.5(6)
C61 C62 C63 118.4(6)
C32 C33 C34 118.9(6)
C32 C33 C45 122.8(7)
C34 C33 C45 118.3(6)
C50 C49 C48 120.0(6)
C50 C49 C57 121.1(6)
C48 C49 C57 118.9(6)
C33 C32 C37 122.6(6)
C33 C32 C31 119.9(6)
C37 C32 C31 117.4(6)
C88 C83 C84 119.2(5)
C88 C83 C82 118.8(5)
C84 C83 C82 122.0(5)
C13 C14 C19 121.7(7)
C13 C14 C15 118.5(6)
C19 C14 C15 119.8(6)
C38 C37 C32 123.8(6)
C38 C37 C36 117.9(6)
C32 C37 C36 118.3(6)
C12 C13 C14 122.5(6)
C12 C13 H13 118.8
C14 C13 H13 118.8
C21 C20 C12 121.7(7)
C21 C20 H20 119.1
C12 C20 H20 119.1
C35 C36 C37 118.9(6)
C35 C36 C41 123.0(7)
C37 C36 C41 118.1(7)
C78 C79 C80 121.1(6)
C78 C79 H79 119.4
C80 C79 H79 119.4
C20 C21 C22 121.0(6)
C20 C21 H21 119.5
C22 C21 H21 119.5
C50 C51 C56 122.3(6)
C50 C51 C52 119.4(6)
C56 C51 C52 118.3(6)
O13 C31 O14 126.0(6)
O13 C31 C32 118.2(5)
O14 C31 C32 115.8(5)
C39 C38 C37 122.9(7)
C39 C38 H38 118.6
C37 C38 H38 118.6
O18 C77 C76 124.8(5)
O18 C77 C78 117.6(5)
C76 C77 C78 117.6(6)
C38 C39 C40 119.7(7)
C38 C39 H39 120.2
C40 C39 H39 120.2
C64 C63 C71 121.8(6)
C64 C63 C62 120.2(6)
C71 C63 C62 118.0(7)
N3 C75 O17 119.9(5)
N3 C75 C76 121.0(5)
O17 C75 C76 119.1(5)
C72 C71 C63 121.7(6)
C72 C71 H71 119.2
C63 C71 H71 119.2
C64 C65 C66 119.7(7)
C64 C65 C70 121.3(7)
C66 C65 C70 119.0(7)
C5 C6 C7 120.6(6)
C5 C6 H6 119.7
C7 C6 H6 119.7
C54 C53 C52 121.2(7)
C54 C53 H53 119.4
C52 C53 H53 119.4
C30 C29 C28 120.4(6)
C30 C29 H29 119.8
C28 C29 H29 119.8
C6 C5 C4 121.1(6)
C6 C5 H5 119.4
C4 C5 H5 119.4
C61 C66 C65 118.9(6)
C61 C66 C67 123.9(7)
C65 C66 C67 117.2(8)
C73 C74 C62 121.8(6)
C73 C74 H74 119.1
C62 C74 H74 119.1
C49 C50 C51 121.8(6)
C49 C50 H50 119.1
C51 C50 H50 119.1
C28 C27 C25 121.9(6)
C28 C27 H27 119.1
C25 C27 H27 119.1
C41 C40 C39 119.0(6)
C41 C40 H40 120.5
C39 C40 H40 120.5
C17 C16 C15 121.4(7)
C17 C16 H16 119.3
C15 C16 H16 119.3
C16 C17 C18 120.8(7)
C16 C17 H17 119.6
C18 C17 H17 119.6
C44 C45 C33 121.0(8)
C44 C45 H45 119.5
C33 C45 H45 119.5
C79 C80 C81 118.4(6)
C79 C80 H80 120.8
C81 C80 H80 120.8
C40 C41 C36 122.4(7)
C40 C41 H41 118.8
C36 C41 H41 118.8
C59 C60 C48 120.7(7)
C59 C60 H60 119.7
C48 C60 H60 119.7
C71 C72 C73 119.6(7)
C71 C72 H72 120.2
C73 C72 H72 120.2
C19 C18 C17 120.5(7)
C19 C18 H18 119.8
C17 C18 H18 119.8
C23 C22 C21 120.0(7)
C23 C22 H22 120.0
C21 C22 H22 120.0
C43 C42 C34 119.3(9)
C43 C42 H42 120.3
C34 C42 H42 120.3
C36 C35 C34 122.7(8)
C36 C35 H35 118.7
C34 C35 H35 118.7
C55 C56 C51 120.8(7)
C55 C56 H56 119.6
C51 C56 H56 119.6
C42 C43 C44 122.5(8)
C42 C43 H43 118.7
C44 C43 H43 118.7
C27 C28 C29 119.3(6)
C27 C28 H28 120.4
C29 C28 H28 120.4
C29 C30 C24 121.9(7)
C29 C30 H30 119.1
C24 C30 H30 119.1
C86 C85 C84 121.6(6)
C86 C85 H85 119.2
C84 C85 H85 119.2
C35 C34 C33 118.6(7)
C35 C34 C42 122.4(8)
C33 C34 C42 119.0(7)
C60 C59 C58 121.7(7)
C60 C59 H59 119.2
C58 C59 H59 119.2
C18 C19 C14 119.7(7)
C18 C19 H19 120.1
C14 C19 H19 120.1
C53 C54 C55 120.3(7)
C53 C54 H54 119.8
C55 C54 H54 119.8
C58 C57 C49 120.9(7)
C58 C57 H57 119.6
C49 C57 H57 119.6
C57 C58 C59 119.8(8)
C57 C58 H58 120.1
C59 C58 H58 120.1
C68 C67 C66 120.9(8)
C68 C67 H67 119.6
C66 C67 H67 119.6
C74 C73 C72 120.3(8)
C74 C73 H73 119.8
C72 C73 H73 119.8
C56 C55 C54 120.7(7)
C56 C55 H55 119.6
C54 C55 H55 119.6
C69 C70 C65 120.7(8)
C69 C70 H70 119.6
C65 C70 H70 119.6
C45 C44 C43 119.9(8)
C45 C44 H44 120.1
C43 C44 H44 120.1
C93 N5 C97 109.7(10)
C93 N5 C95 116.5(10)
C97 N5 C95 105.5(11)
C94 C93 N5 119.7(10)
C96 C95 N5 95.4(11)
C99 N6 C103 110.8(5)
C99 N6 C101 111.9(5)
C103 N6 C101 114.6(5)
C99 N6 H666 106.3
C103 N6 H666 106.3
C101 N6 H666 106.3
C99 C100 H10A 109.5
C99 C100 H10B 109.5
H10A C100 H10B 109.5
C99 C100 H10C 109.5
H10A C100 H10C 109.5
H10B C100 H10C 109.5
C100 C99 N6 115.2(6)
C100 C99 H99A 108.5
N6 C99 H99A 108.5
C100 C99 H99B 108.5
N6 C99 H99B 108.5
H99A C99 H99B 107.5
C102 C101 N6 113.4(6)
C102 C101 H10D 108.9
N6 C101 H10D 108.9
C102 C101 H10E 108.9
N6 C101 H10E 108.9
H10D C101 H10E 107.7
C104 C103 N6 114.4(7)
C104 C103 H10F 108.7
N6 C103 H10F 108.7
C104 C103 H10G 108.7
N6 C103 H10G 108.7
H10F C103 H10G 107.6
C101 C102 H10H 109.5
C101 C102 H10I 109.5
H10H C102 H10I 109.5
C101 C102 H10J 109.5
H10H C102 H10J 109.5
H10I C102 H10J 109.5
C103 C104 H10K 109.5
C103 C104 H10L 109.5
H10K C104 H10L 109.5
C103 C104 H10M 109.5
H10K C104 H10M 109.5
H10L C104 H10M 109.5
Cl2 C89 Cl1 110.7(4)
Cl2 C89 H89A 109.5
Cl1 C89 H89A 109.5
Cl2 C89 H89B 109.5
Cl1 C89 H89B 109.5
H89A C89 H89B 108.1
Cl4 C90 Cl3 113.2(5)
Cl4 C90 H90A 108.9
Cl3 C90 H90A 108.9
Cl4 C90 H90B 108.9
Cl3 C90 H90B 108.9
H90A C90 H90B 107.8
Cl5 C91 Cl6 113.5(6)
Cl5 C91 H91A 108.9
Cl6 C91 H91A 108.9
Cl5 C91 H91B 108.9
Cl6 C91 H91B 108.9
H91A C91 H91B 107.7
Cl7 C92 Cl8 113.1(6)
Cl7 C92 H92A 109.0
Cl8 C92 H92A 109.0
Cl7 C92 H92B 109.0
Cl8 C92 H92B 109.0
H92A C92 H92B 107.8
N5 C97 C98 107.3(13)

loop_
_geom_bond_atom_site_label_1
_geom_bond_atom_site_label_2
_geom_bond_distance
Mn1 O20 1.860(4)
Mn1 O5 1.880(4)
Mn1 O12 1.944(4)
Mn1 N4 1.963(5)
Mn1 O14 2.069(5)
Mn1 Ca1 3.7305(14)
Mn4 O11 1.867(4)
Mn4 O6 1.881(4)
Mn4 O7 1.944(4)
Mn4 N2 1.968(5)
Mn4 O9 2.140(5)
Mn4 Ca1 3.7603(14)
Mn3 O8 1.859(4)
Mn3 O2 1.885(4)
Mn3 O17 1.945(4)
Mn3 N1 1.976(5)
Mn3 O3 2.146(5)
Mn3 Ca1 3.6961(16)
Mn2 O18 1.862(4)
Mn2 O1 1.868(4)
Mn2 O19 1.947(4)
Mn2 N3 1.974(5)
Mn2 O16 2.115(4)
Mn2 Ca1 3.7260(14)
Ca1 O13 2.350(5)
Ca1 O10 2.365(4)
Ca1 O15 2.389(4)
Ca1 O4 2.405(4)
Ca1 O2 2.428(4)
Ca1 O1 2.466(4)
Ca1 O6 2.476(4)
Ca1 O5 2.503(4)
O7 C2 1.306(6)
O8 C4 1.334(7)
O2 N3 1.401(5)
O5 N2 1.396(5)
O4 C1 1.251(7)
O1 N4 1.408(6)
O6 N1 1.410(6)
O10 C9 1.238(7)
O15 C46 1.241(7)
O19 C82 1.330(7)
O9 C9 1.280(8)
O11 C24 1.333(7)
O20 C84 1.333(7)
O3 C1 1.259(8)
O12 C26 1.306(7)
O14 C31 1.285(7)
O18 C77 1.346(8)
O17 C75 1.322(7)
O13 C31 1.241(7)
O16 C46 1.275(7)
N4 C82 1.305(7)
N1 C2 1.310(7)
N2 C26 1.319(7)
N3 C75 1.304(8)
C68 C67 1.363(15)
C68 C69 1.406(14)
C68 H68 0.9500
C69 C70 1.338(13)
C69 H69 0.9500
C47 C48 1.402(9)
C47 C52 1.423(8)
C47 C46 1.520(8)
C2 C3 1.463(8)
C7 C8 1.369(9)
C7 C6 1.387(9)
C7 H7 0.9500
C11 C10 1.422(8)
C11 C12 1.427(9)
C11 C23 1.436(10)
C84 C85 1.414(8)
C84 C83 1.417(8)
C15 C10 1.401(9)
C15 C16 1.430(9)
C15 C14 1.444(9)
C3 C8 1.404(8)
C3 C4 1.432(8)
C61 C66 1.408(11)
C61 C62 1.416(9)
C61 C1 1.528(9)
C48 C60 1.429(8)
C48 C49 1.435(9)
C10 C9 1.512(9)
C76 C81 1.410(9)
C76 C77 1.411(9)
C76 C75 1.474(8)
C82 C83 1.460(8)
C8 H8 0.9500
C64 C63 1.383(11)
C64 C65 1.396(10)
C64 H64 0.9500
C88 C87 1.369(9)
C88 C83 1.412(8)
C88 H88 0.9500
C86 C85 1.363(9)
C86 C87 1.401(10)
C86 H86 0.9500
C23 C22 1.373(9)
C23 H23 0.9500
C87 H87 0.9500
C52 C53 1.424(10)
C52 C51 1.439(9)
C24 C30 1.411(8)
C24 C25 1.427(9)
C25 C27 1.399(9)
C25 C26 1.465(8)
C4 C5 1.395(9)
C78 C79 1.368(10)
C78 C77 1.415(8)
C78 H78 0.9500
C81 C80 1.395(8)
C81 H81 0.9500
C12 C13 1.384(10)
C12 C20 1.429(8)
C62 C74 1.413(10)
C62 C63 1.442(9)
C33 C32 1.388(9)
C33 C34 1.433(11)
C33 C45 1.440(9)
C49 C50 1.383(9)
C49 C57 1.442(10)
C32 C37 1.423(9)
C32 C31 1.520(10)
C14 C13 1.409(9)
C14 C19 1.428(10)
C37 C38 1.411(9)
C37 C36 1.430(10)
C13 H13 0.9500
C20 C21 1.339(11)
C20 H20 0.9500
C36 C35 1.395(11)
C36 C41 1.437(10)
C79 C80 1.388(10)
C79 H79 0.9500
C21 C22 1.422(11)
C21 H21 0.9500
C51 C50 1.402(10)
C51 C56 1.421(9)
C38 C39 1.364(9)
C38 H38 0.9500
C39 C40 1.434(11)
C39 H39 0.9500
C63 C71 1.433(9)
C71 C72 1.370(11)
C71 H71 0.9500
C65 C66 1.440(10)
C65 C70 1.449(12)
C6 C5 1.386(9)
C6 H6 0.9500
C53 C54 1.368(10)
C53 H53 0.9500
C29 C30 1.370(10)
C29 C28 1.391(11)
C29 H29 0.9500
C5 H5 0.9500
C66 C67 1.440(11)
C74 C73 1.371(10)
C74 H74 0.9500
C50 H50 0.9500
C27 C28 1.375(9)
C27 H27 0.9500
C40 C41 1.356(11)
C40 H40 0.9500
C16 C17 1.361(10)
C16 H16 0.9500
C17 C18 1.420(11)
C17 H17 0.9500
C45 C44 1.362(11)
C45 H45 0.9500
C80 H80 0.9500
C41 H41 0.9500
C60 C59 1.346(11)
C60 H60 0.9500
C72 C73 1.420(10)
C72 H72 0.9500
C18 C19 1.384(11)
C18 H18 0.9500
C22 H22 0.9500
C42 C43 1.350(12)
C42 C34 1.451(11)
C42 H42 0.9500
C35 C34 1.411(11)
C35 H35 0.9500
C56 C55 1.384(12)
C56 H56 0.9500
C43 C44 1.415(13)
C43 H43 0.9500
C28 H28 0.9500
C30 H30 0.9500
C85 H85 0.9500
C59 C58 1.430(12)
C59 H59 0.9500
C19 H19 0.9500
C54 C55 1.397(11)
C54 H54 0.9500
C57 C58 1.341(10)
C57 H57 0.9500
C58 H58 0.9500
C67 H67 0.9500
C73 H73 0.9500
C55 H55 0.9500
C70 H70 0.9500
C44 H44 0.9500
N5 C93 1.496(13)
N5 C97 1.567(19)
N5 C95 1.641(19)
C93 C94 1.367(18)
C96 C95 1.536(19)
N6 C99 1.498(9)
N6 C103 1.509(8)
N6 C101 1.517(9)
N6 H666 0.9300
C100 C99 1.493(9)
C100 H10A 0.9800
C100 H10B 0.9800
C100 H10C 0.9800
C99 H99A 0.9900
C99 H99B 0.9900
C101 C102 1.479(9)
C101 H10D 0.9900
C101 H10E 0.9900
C103 C104 1.505(12)
C103 H10F 0.9900
C103 H10G 0.9900
C102 H10H 0.9800
C102 H10I 0.9800
C102 H10J 0.9800
C104 H10K 0.9800
C104 H10L 0.9800
C104 H10M 0.9800
Cl1 C89 1.796(8)
Cl2 C89 1.780(8)
C89 H89A 0.9900
C89 H89B 0.9900
Cl3 C90 1.777(11)
Cl4 C90 1.749(10)
C90 H90A 0.9900
C90 H90B 0.9900
Cl5 C91 1.707(11)
Cl6 C91 1.776(10)
C91 H91A 0.9900
C91 H91B 0.9900
Cl7 C92 1.718(9)
Cl8 C92 1.785(10)
C92 H92A 0.9900
C92 H92B 0.9900
C97 C98 1.63(2)

loop_
_geom_torsion_atom_site_label_1
_geom_torsion_atom_site_label_2
_geom_torsion_atom_site_label_3
_geom_torsion_atom_site_label_4
_geom_torsion
O8 Mn3 Ca1 O13 -163.1(5)
O2 Mn3 Ca1 O13 40.3(4)
O17 Mn3 Ca1 O13 10.0(4)
N1 Mn3 Ca1 O13 169.4(4)
O3 Mn3 Ca1 O13 -82.9(4)
O8 Mn3 Ca1 O10 -5.6(4)
O2 Mn3 Ca1 O10 -162.1(2)
O17 Mn3 Ca1 O10 167.50(19)
N1 Mn3 Ca1 O10 -33.1(2)
O3 Mn3 Ca1 O10 74.61(18)
O8 Mn3 Ca1 O15 -136.1(4)
O2 Mn3 Ca1 O15 67.3(2)
O17 Mn3 Ca1 O15 36.96(18)
N1 Mn3 Ca1 O15 -163.6(2)
O3 Mn3 Ca1 O15 -55.94(16)
O8 Mn3 Ca1 O4 -57.1(4)
O2 Mn3 Ca1 O4 146.3(2)
O17 Mn3 Ca1 O4 115.97(18)
N1 Mn3 Ca1 O4 -84.6(2)
O3 Mn3 Ca1 O4 23.07(16)
O8 Mn3 Ca1 O2 156.5(4)
O17 Mn3 Ca1 O2 -30.4(2)
N1 Mn3 Ca1 O2 129.0(3)
O3 Mn3 Ca1 O2 -123.3(2)
O8 Mn3 Ca1 O1 141.9(4)
O2 Mn3 Ca1 O1 -14.6(2)
O17 Mn3 Ca1 O1 -44.96(17)
N1 Mn3 Ca1 O1 114.45(19)
O3 Mn3 Ca1 O1 -137.85(15)
O8 Mn3 Ca1 O6 42.0(4)
O2 Mn3 Ca1 O6 -114.5(2)
O17 Mn3 Ca1 O6 -144.90(19)
N1 Mn3 Ca1 O6 14.5(2)
O3 Mn3 Ca1 O6 122.20(17)
O8 Mn3 Ca1 O5 78.2(4)
O2 Mn3 Ca1 O5 -78.3(2)
O17 Mn3 Ca1 O5 -108.66(17)
N1 Mn3 Ca1 O5 50.75(19)
O3 Mn3 Ca1 O5 158.44(15)
O8 Mn3 Ca1 Mn2 164.2(3)
O2 Mn3 Ca1 Mn2 7.6(2)
O17 Mn3 Ca1 Mn2 -22.72(14)
N1 Mn3 Ca1 Mn2 136.70(17)
O3 Mn3 Ca1 Mn2 -115.61(12)
O8 Mn3 Ca1 Mn1 100.1(3)
O2 Mn3 Ca1 Mn1 -56.5(2)
O17 Mn3 Ca1 Mn1 -86.83(14)
N1 Mn3 Ca1 Mn1 72.58(17)
O3 Mn3 Ca1 Mn1 -179.73(12)
O8 Mn3 Ca1 Mn4 36.7(3)
O2 Mn3 Ca1 Mn4 -119.8(2)
O17 Mn3 Ca1 Mn4 -150.21(14)
N1 Mn3 Ca1 Mn4 9.20(16)
O3 Mn3 Ca1 Mn4 116.89(12)
O18 Mn2 Ca1 O13 -131.3(3)
O1 Mn2 Ca1 O13 69.2(3)
O19 Mn2 Ca1 O13 40.61(17)
N3 Mn2 Ca1 O13 -160.50(18)
O16 Mn2 Ca1 O13 -52.43(15)
O18 Mn2 Ca1 O10 -167.4(5)
O1 Mn2 Ca1 O10 33.1(4)
O19 Mn2 Ca1 O10 4.5(4)
N3 Mn2 Ca1 O10 163.3(4)
O16 Mn2 Ca1 O10 -88.6(4)
O18 Mn2 Ca1 O15 -55.4(4)
O1 Mn2 Ca1 O15 145.1(3)
O19 Mn2 Ca1 O15 116.50(19)
N3 Mn2 Ca1 O15 -84.62(19)
O16 Mn2 Ca1 O15 23.46(17)
O18 Mn2 Ca1 O4 -4.3(4)
O1 Mn2 Ca1 O4 -163.7(3)
O19 Mn2 Ca1 O4 167.64(19)
N3 Mn2 Ca1 O4 -33.5(2)
O16 Mn2 Ca1 O4 74.60(18)
O18 Mn2 Ca1 O2 42.6(4)
O1 Mn2 Ca1 O2 -116.8(3)
O19 Mn2 Ca1 O2 -145.45(18)
N3 Mn2 Ca1 O2 13.43(19)
O16 Mn2 Ca1 O2 121.50(17)
O18 Mn2 Ca1 O1 159.5(4)
O19 Mn2 Ca1 O1 -28.6(3)
N3 Mn2 Ca1 O1 130.3(3)
O16 Mn2 Ca1 O1 -121.7(3)
O18 Mn2 Ca1 O6 81.4(3)
O1 Mn2 Ca1 O6 -78.1(3)
O19 Mn2 Ca1 O6 -106.69(17)
N3 Mn2 Ca1 O6 52.20(18)
O16 Mn2 Ca1 O6 160.27(15)
O18 Mn2 Ca1 O5 143.6(3)
O1 Mn2 Ca1 O5 -15.9(3)
O19 Mn2 Ca1 O5 -44.50(17)
N3 Mn2 Ca1 O5 114.38(18)
O16 Mn2 Ca1 O5 -137.54(15)
O18 Mn2 Ca1 Mn3 38.2(3)
O1 Mn2 Ca1 Mn3 -121.3(2)
O19 Mn2 Ca1 Mn3 -149.93(14)
N3 Mn2 Ca1 Mn3 8.95(15)
O16 Mn2 Ca1 Mn3 117.03(11)
O18 Mn2 Ca1 Mn1 167.4(3)
O1 Mn2 Ca1 Mn1 7.9(2)
O19 Mn2 Ca1 Mn1 -20.69(14)
N3 Mn2 Ca1 Mn1 138.20(15)
O16 Mn2 Ca1 Mn1 -113.73(12)
O18 Mn2 Ca1 Mn4 103.6(3)
O1 Mn2 Ca1 Mn4 -55.9(2)
O19 Mn2 Ca1 Mn4 -84.48(14)
N3 Mn2 Ca1 Mn4 74.41(15)
O16 Mn2 Ca1 Mn4 -177.52(12)
O20 Mn1 Ca1 O13 -51.9(4)
O5 Mn1 Ca1 O13 150.1(2)
O12 Mn1 Ca1 O13 114.1(2)
N4 Mn1 Ca1 O13 -85.7(2)
O14 Mn1 Ca1 O13 20.38(17)
O20 Mn1 Ca1 O10 -130.3(4)
O5 Mn1 Ca1 O10 71.7(2)
O12 Mn1 Ca1 O10 35.7(2)
N4 Mn1 Ca1 O10 -164.1(2)
O14 Mn1 Ca1 O10 -58.02(16)
O20 Mn1 Ca1 O15 -1.5(4)
O5 Mn1 Ca1 O15 -159.5(3)
O12 Mn1 Ca1 O15 164.6(2)
N4 Mn1 Ca1 O15 -35.3(2)
O14 Mn1 Ca1 O15 70.81(18)
O20 Mn1 Ca1 O4 -160.3(5)
O5 Mn1 Ca1 O4 41.7(4)
O12 Mn1 Ca1 O4 5.7(4)
N4 Mn1 Ca1 O4 165.9(4)
O14 Mn1 Ca1 O4 -88.0(4)
O20 Mn1 Ca1 O2 82.4(4)
O5 Mn1 Ca1 O2 -75.6(2)
O12 Mn1 Ca1 O2 -111.55(19)
N4 Mn1 Ca1 O2 48.64(19)
O14 Mn1 Ca1 O2 154.71(15)
O20 Mn1 Ca1 O1 45.6(4)
O5 Mn1 Ca1 O1 -112.4(3)
O12 Mn1 Ca1 O1 -148.4(2)
N4 Mn1 Ca1 O1 11.8(2)
O14 Mn1 Ca1 O1 117.90(18)
O20 Mn1 Ca1 O6 147.0(4)
O5 Mn1 Ca1 O6 -11.0(2)
O12 Mn1 Ca1 O6 -46.94(19)
N4 Mn1 Ca1 O6 113.2(2)
O14 Mn1 Ca1 O6 -140.69(15)
O20 Mn1 Ca1 O5 158.0(4)
O12 Mn1 Ca1 O5 -35.9(3)
N4 Mn1 Ca1 O5 124.3(3)
O14 Mn1 Ca1 O5 -129.7(2)
O20 Mn1 Ca1 Mn3 105.5(3)
O5 Mn1 Ca1 Mn3 -52.5(2)
O12 Mn1 Ca1 Mn3 -88.40(17)
N4 Mn1 Ca1 Mn3 71.78(17)
O14 Mn1 Ca1 Mn3 177.85(12)
O20 Mn1 Ca1 Mn2 41.1(3)
O5 Mn1 Ca1 Mn2 -117.0(2)
O12 Mn1 Ca1 Mn2 -152.90(16)
N4 Mn1 Ca1 Mn2 7.29(17)
O14 Mn1 Ca1 Mn2 113.35(12)
O20 Mn1 Ca1 Mn4 169.3(3)
O5 Mn1 Ca1 Mn4 11.3(2)
O12 Mn1 Ca1 Mn4 -24.64(16)
N4 Mn1 Ca1 Mn4 135.55(17)
O14 Mn1 Ca1 Mn4 -118.39(12)
O11 Mn4 Ca1 O13 -3.5(4)
O6 Mn4 Ca1 O13 -162.8(3)
O7 Mn4 Ca1 O13 162.20(19)
N2 Mn4 Ca1 O13 -35.4(2)
O9 Mn4 Ca1 O13 67.45(18)
O11 Mn4 Ca1 O10 -53.0(4)
O6 Mn4 Ca1 O10 147.8(2)
O7 Mn4 Ca1 O10 112.77(18)
N2 Mn4 Ca1 O10 -84.8(2)
O9 Mn4 Ca1 O10 18.02(16)
O11 Mn4 Ca1 O15 -167.5(5)
O6 Mn4 Ca1 O15 33.2(4)
O7 Mn4 Ca1 O15 -1.8(4)
N2 Mn4 Ca1 O15 160.6(4)
O9 Mn4 Ca1 O15 -96.5(4)
O11 Mn4 Ca1 O4 -131.0(4)
O6 Mn4 Ca1 O4 69.7(2)
O7 Mn4 Ca1 O4 34.72(18)
N2 Mn4 Ca1 O4 -162.9(2)
O9 Mn4 Ca1 O4 -60.03(16)
O11 Mn4 Ca1 O2 145.6(3)
O6 Mn4 Ca1 O2 -13.7(2)
O7 Mn4 Ca1 O2 -48.66(17)
N2 Mn4 Ca1 O2 113.73(19)
O9 Mn4 Ca1 O2 -143.41(14)
O11 Mn4 Ca1 O1 80.8(4)
O6 Mn4 Ca1 O1 -78.5(2)
O7 Mn4 Ca1 O1 -113.48(17)
N2 Mn4 Ca1 O1 48.9(2)
O9 Mn4 Ca1 O1 151.77(15)
O11 Mn4 Ca1 O6 159.3(4)
O7 Mn4 Ca1 O6 -35.0(3)
N2 Mn4 Ca1 O6 127.4(3)
O9 Mn4 Ca1 O6 -129.8(2)
O11 Mn4 Ca1 O5 45.8(4)
O6 Mn4 Ca1 O5 -113.4(3)
O7 Mn4 Ca1 O5 -148.45(19)
N2 Mn4 Ca1 O5 13.9(2)
O9 Mn4 Ca1 O5 116.80(17)
O11 Mn4 Ca1 Mn3 168.7(3)
O6 Mn4 Ca1 Mn3 9.5(2)
O7 Mn4 Ca1 Mn3 -25.54(14)
N2 Mn4 Ca1 Mn3 136.86(17)
O9 Mn4 Ca1 Mn3 -120.29(11)
O11 Mn4 Ca1 Mn2 103.1(3)
O6 Mn4 Ca1 Mn2 -56.1(2)
O7 Mn4 Ca1 Mn2 -91.16(14)
N2 Mn4 Ca1 Mn2 71.24(17)
O9 Mn4 Ca1 Mn2 174.09(12)
O11 Mn4 Ca1 Mn1 39.1(3)
O6 Mn4 Ca1 Mn1 -120.1(2)
O7 Mn4 Ca1 Mn1 -155.12(14)
N2 Mn4 Ca1 Mn1 7.27(17)
O9 Mn4 Ca1 Mn1 110.13(11)
O11 Mn4 O7 C2 -165.3(4)
O6 Mn4 O7 C2 1.9(4)
N2 Mn4 O7 C2 -51.1(8)
O9 Mn4 O7 C2 102.1(4)
Ca1 Mn4 O7 C2 21.5(4)
O2 Mn3 O8 C4 97.8(9)
O17 Mn3 O8 C4 173.5(6)
N1 Mn3 O8 C4 11.9(6)
O3 Mn3 O8 C4 -88.7(6)
Ca1 Mn3 O8 C4 -12.8(8)
O8 Mn3 O2 N3 77.2(8)
O17 Mn3 O2 N3 -0.2(3)
N1 Mn3 O2 N3 163.0(4)
O3 Mn3 O2 N3 -96.3(3)
Ca1 Mn3 O2 N3 -152.2(5)
O8 Mn3 O2 Ca1 -130.7(6)
O17 Mn3 O2 Ca1 151.9(2)
N1 Mn3 O2 Ca1 -44.9(2)
O3 Mn3 O2 Ca1 55.9(2)
O13 Ca1 O2 N3 -11.5(4)
O10 Ca1 O2 N3 178.1(3)
O15 Ca1 O2 N3 41.1(3)
O4 Ca1 O2 N3 121.1(3)
O1 Ca1 O2 N3 -46.0(3)
O6 Ca1 O2 N3 -158.8(4)
O5 Ca1 O2 N3 -102.8(3)
Mn3 Ca1 O2 N3 150.1(5)
Mn2 Ca1 O2 N3 -20.3(3)
Mn1 Ca1 O2 N3 -76.5(3)
Mn4 Ca1 O2 N3 -152.3(3)
O13 Ca1 O2 Mn3 -161.55(19)
O10 Ca1 O2 Mn3 28.1(4)
O15 Ca1 O2 Mn3 -108.9(2)
O4 Ca1 O2 Mn3 -29.0(2)
O1 Ca1 O2 Mn3 163.9(2)
O6 Ca1 O2 Mn3 51.13(19)
O5 Ca1 O2 Mn3 107.1(2)
Mn2 Ca1 O2 Mn3 -170.3(3)
Mn1 Ca1 O2 Mn3 133.42(17)
Mn4 Ca1 O2 Mn3 57.65(19)
O20 Mn1 O5 N2 78.1(8)
O12 Mn1 O5 N2 -0.1(4)
N4 Mn1 O5 N2 164.1(4)
O14 Mn1 O5 N2 -97.1(4)
Ca1 Mn1 O5 N2 -147.0(5)
O20 Mn1 O5 Ca1 -134.9(6)
O12 Mn1 O5 Ca1 146.9(2)
N4 Mn1 O5 Ca1 -48.9(2)
O14 Mn1 O5 Ca1 49.9(2)
O13 Ca1 O5 N2 118.5(4)
O10 Ca1 O5 N2 40.4(4)
O15 Ca1 O5 N2 175.9(4)
O4 Ca1 O5 N2 -16.4(5)
O2 Ca1 O5 N2 -105.4(4)
O1 Ca1 O5 N2 -163.1(4)
O6 Ca1 O5 N2 -47.8(4)
Mn3 Ca1 O5 N2 -78.8(4)
Mn2 Ca1 O5 N2 -155.4(4)
Mn1 Ca1 O5 N2 144.6(5)
Mn4 Ca1 O5 N2 -21.0(3)
O13 Ca1 O5 Mn1 -26.0(2)
O10 Ca1 O5 Mn1 -104.2(2)
O15 Ca1 O5 Mn1 31.3(4)
O4 Ca1 O5 Mn1 -160.99(19)
O2 Ca1 O5 Mn1 110.0(2)
O1 Ca1 O5 Mn1 52.3(2)
O6 Ca1 O5 Mn1 167.7(3)
Mn3 Ca1 O5 Mn1 136.63(18)
Mn2 Ca1 O5 Mn1 60.04(19)
Mn4 Ca1 O5 Mn1 -165.6(3)
O13 Ca1 O4 C1 123.0(7)
O10 Ca1 O4 C1 -170.9(7)
O15 Ca1 O4 C1 58.4(7)
O2 Ca1 O4 C1 -19.5(7)
O1 Ca1 O4 C1 2.1(8)
O6 Ca1 O4 C1 -86.0(7)
O5 Ca1 O4 C1 -114.3(6)
Mn3 Ca1 O4 C1 -34.1(6)
Mn2 Ca1 O4 C1 15.1(7)
Mn1 Ca1 O4 C1 -140.3(6)
Mn4 Ca1 O4 C1 -110.8(7)
O18 Mn2 O1 N4 74.9(9)
O19 Mn2 O1 N4 -0.4(4)
N3 Mn2 O1 N4 162.4(4)
O16 Mn2 O1 N4 -96.9(4)
Ca1 Mn2 O1 N4 -154.1(5)
O18 Mn2 O1 Ca1 -130.9(7)
O19 Mn2 O1 Ca1 153.8(2)
N3 Mn2 O1 Ca1 -43.5(2)
O16 Mn2 O1 Ca1 57.2(2)
O13 Ca1 O1 N4 45.0(4)
O10 Ca1 O1 N4 -12.1(5)
O15 Ca1 O1 N4 122.2(4)
O4 Ca1 O1 N4 177.6(3)
O2 Ca1 O1 N4 -158.6(4)
O6 Ca1 O1 N4 -100.4(4)
O5 Ca1 O1 N4 -45.6(3)
Mn3 Ca1 O1 N4 -151.4(4)
Mn2 Ca1 O1 N4 152.1(5)
Mn1 Ca1 O1 N4 -17.9(3)
Mn4 Ca1 O1 N4 -74.6(4)
O13 Ca1 O1 Mn2 -107.1(2)
O10 Ca1 O1 Mn2 -164.2(2)
O15 Ca1 O1 Mn2 -29.9(2)
O4 Ca1 O1 Mn2 25.5(4)
O2 Ca1 O1 Mn2 49.2(2)
O6 Ca1 O1 Mn2 107.5(2)
O5 Ca1 O1 Mn2 162.3(3)
Mn3 Ca1 O1 Mn2 56.4(2)
Mn1 Ca1 O1 Mn2 -170.0(3)
Mn4 Ca1 O1 Mn2 133.24(19)
O11 Mn4 O6 N1 82.0(9)
O7 Mn4 O6 N1 -1.0(4)
N2 Mn4 O6 N1 165.7(4)
O9 Mn4 O6 N1 -98.0(4)
Ca1 Mn4 O6 N1 -148.2(5)
O11 Mn4 O6 Ca1 -129.9(8)
O7 Mn4 O6 Ca1 147.1(2)
N2 Mn4 O6 Ca1 -46.1(2)
O9 Mn4 O6 Ca1 50.1(2)
O13 Ca1 O6 N1 173.5(3)
O10 Ca1 O6 N1 119.1(4)
O15 Ca1 O6 N1 -18.5(4)
O4 Ca1 O6 N1 39.8(3)
O2 Ca1 O6 N1 -48.2(3)
O1 Ca1 O6 N1 -106.2(3)
O5 Ca1 O6 N1 -161.6(4)
Mn3 Ca1 O6 N1 -21.3(3)
Mn2 Ca1 O6 N1 -80.2(3)
Mn1 Ca1 O6 N1 -156.1(3)
Mn4 Ca1 O6 N1 146.8(5)
O13 Ca1 O6 Mn4 26.7(4)
O10 Ca1 O6 Mn4 -27.7(2)
O15 Ca1 O6 Mn4 -165.38(19)
O4 Ca1 O6 Mn4 -107.0(2)
O2 Ca1 O6 Mn4 165.0(2)
O1 Ca1 O6 Mn4 107.0(2)
O5 Ca1 O6 Mn4 51.55(19)
Mn3 Ca1 O6 Mn4 -168.1(3)
Mn2 Ca1 O6 Mn4 132.95(18)
Mn1 Ca1 O6 Mn4 57.10(19)
O13 Ca1 O10 C9 -168.9(7)
O15 Ca1 O10 C9 129.2(7)
O4 Ca1 O10 C9 62.7(7)
O2 Ca1 O10 C9 4.3(8)
O1 Ca1 O10 C9 -111.8(7)
O6 Ca1 O10 C9 -16.8(7)
O5 Ca1 O10 C9 -81.2(7)
Mn3 Ca1 O10 C9 18.7(7)
Mn2 Ca1 O10 C9 -131.8(6)
Mn1 Ca1 O10 C9 -107.3(7)
Mn4 Ca1 O10 C9 -30.5(6)
O13 Ca1 O15 C46 57.3(6)
O10 Ca1 O15 C46 119.9(6)
O4 Ca1 O15 C46 -174.0(7)
O2 Ca1 O15 C46 -88.2(7)
O1 Ca1 O15 C46 -21.6(6)
O6 Ca1 O15 C46 -115.7(6)
O5 Ca1 O15 C46 -2.6(8)
Mn3 Ca1 O15 C46 -113.6(6)
Mn2 Ca1 O15 C46 -36.4(6)
Mn1 Ca1 O15 C46 13.2(7)
Mn4 Ca1 O15 C46 -136.7(5)
O18 Mn2 O19 C82 -165.6(4)
O1 Mn2 O19 C82 1.9(4)
N3 Mn2 O19 C82 -62.4(7)
O16 Mn2 O19 C82 98.6(4)
Ca1 Mn2 O19 C82 18.3(4)
O11 Mn4 O9 C9 128.4(4)
O6 Mn4 O9 C9 -51.6(4)
O7 Mn4 O9 C9 -134.3(4)
N2 Mn4 O9 C9 38.2(4)
Ca1 Mn4 O9 C9 -24.7(4)
O6 Mn4 O11 C24 95.6(10)
O7 Mn4 O11 C24 176.8(6)
N2 Mn4 O11 C24 12.0(6)
O9 Mn4 O11 C24 -84.4(6)
Ca1 Mn4 O11 C24 -16.6(8)
O5 Mn1 O20 C84 86.6(9)
O12 Mn1 O20 C84 163.2(6)
N4 Mn1 O20 C84 0.7(6)
O14 Mn1 O20 C84 -98.1(6)
Ca1 Mn1 O20 C84 -29.7(8)
O8 Mn3 O3 C1 118.7(5)
O2 Mn3 O3 C1 -63.0(5)
O17 Mn3 O3 C1 -145.5(5)
N1 Mn3 O3 C1 28.3(5)
Ca1 Mn3 O3 C1 -33.4(4)
O20 Mn1 O12 C26 -164.2(5)
O5 Mn1 O12 C26 1.5(5)
N4 Mn1 O12 C26 -58.8(8)
O14 Mn1 O12 C26 101.8(5)
Ca1 Mn1 O12 C26 22.4(5)
O20 Mn1 O14 C31 122.8(4)
O5 Mn1 O14 C31 -58.4(5)
O12 Mn1 O14 C31 -141.8(4)
N4 Mn1 O14 C31 32.2(5)
Ca1 Mn1 O14 C31 -30.2(4)
O1 Mn2 O18 C77 92.1(9)
O19 Mn2 O18 C77 166.0(6)
N3 Mn2 O18 C77 4.7(6)
O16 Mn2 O18 C77 -96.0(6)
Ca1 Mn2 O18 C77 -21.5(8)
O8 Mn3 O17 C75 -164.9(4)
O2 Mn3 O17 C75 1.1(4)
N1 Mn3 O17 C75 -62.1(8)
O3 Mn3 O17 C75 98.6(4)
Ca1 Mn3 O17 C75 18.4(4)
O10 Ca1 O13 C31 62.9(6)
O15 Ca1 O13 C31 -164.6(7)
O4 Ca1 O13 C31 129.3(6)
O2 Ca1 O13 C31 -111.6(6)
O1 Ca1 O13 C31 -79.7(6)
O6 Ca1 O13 C31 7.1(8)
O5 Ca1 O13 C31 -15.1(6)
Mn3 Ca1 O13 C31 -136.7(5)
Mn2 Ca1 O13 C31 -104.9(6)
Mn1 Ca1 O13 C31 -28.2(6)
Mn4 Ca1 O13 C31 20.5(7)
O18 Mn2 O16 C46 120.2(4)
O1 Mn2 O16 C46 -61.6(4)
O19 Mn2 O16 C46 -144.4(4)
N3 Mn2 O16 C46 29.3(4)
Ca1 Mn2 O16 C46 -31.4(4)
Mn2 O1 N4 C82 -1.3(6)
Ca1 O1 N4 C82 -154.3(4)
Mn2 O1 N4 Mn1 -176.9(2)
Ca1 O1 N4 Mn1 30.1(5)
O20 Mn1 N4 C82 2.7(6)
O5 Mn1 N4 C82 -162.7(6)
O12 Mn1 N4 C82 -103.5(7)
O14 Mn1 N4 C82 96.0(6)
Ca1 Mn1 N4 C82 167.3(6)
O20 Mn1 N4 O1 177.4(4)
O5 Mn1 N4 O1 11.9(4)
O12 Mn1 N4 O1 71.2(7)
O14 Mn1 N4 O1 -89.3(4)
Ca1 Mn1 N4 O1 -18.0(3)
Mn4 O6 N1 C2 0.0(6)
Ca1 O6 N1 C2 -148.2(4)
Mn4 O6 N1 Mn3 -175.6(2)
Ca1 O6 N1 Mn3 36.2(5)
O8 Mn3 N1 C2 -4.4(6)
O2 Mn3 N1 C2 -170.1(6)
O17 Mn3 N1 C2 -108.1(7)
O3 Mn3 N1 C2 91.4(6)
Ca1 Mn3 N1 C2 163.0(6)
O8 Mn3 N1 O6 170.1(4)
O2 Mn3 N1 O6 4.4(4)
O17 Mn3 N1 O6 66.4(8)
O3 Mn3 N1 O6 -94.1(4)
Ca1 Mn3 N1 O6 -22.5(3)
Mn1 O5 N2 C26 -1.3(6)
Ca1 O5 N2 C26 -146.5(4)
Mn1 O5 N2 Mn4 -179.1(2)
Ca1 O5 N2 Mn4 35.7(5)
O11 Mn4 N2 C26 -4.2(6)
O6 Mn4 N2 C26 -171.6(6)
O7 Mn4 N2 C26 -119.4(7)
O9 Mn4 N2 C26 87.3(6)
Ca1 Mn4 N2 C26 161.1(7)
O11 Mn4 N2 O5 173.1(4)
O6 Mn4 N2 O5 5.8(4)
O7 Mn4 N2 O5 57.9(8)
O9 Mn4 N2 O5 -95.4(4)
Ca1 Mn4 N2 O5 -21.6(3)
Mn3 O2 N3 C75 -0.6(6)
Ca1 O2 N3 C75 -151.5(4)
Mn3 O2 N3 Mn2 -174.9(2)
Ca1 O2 N3 Mn2 34.2(4)
O18 Mn2 N3 C75 0.4(6)
O1 Mn2 N3 C75 -166.7(6)
O19 Mn2 N3 C75 -103.6(7)
O16 Mn2 N3 C75 95.6(6)
Ca1 Mn2 N3 C75 166.8(6)
O18 Mn2 N3 O2 173.4(4)
O1 Mn2 N3 O2 6.3(4)
O19 Mn2 N3 O2 69.4(7)
O16 Mn2 N3 O2 -91.4(4)
Ca1 Mn2 N3 O2 -20.2(3)
C67 C68 C69 C70 -2(2)
Mn4 O7 C2 N1 -2.6(7)
Mn4 O7 C2 C3 177.2(4)
O6 N1 C2 O7 1.8(8)
Mn3 N1 C2 O7 176.5(4)
O6 N1 C2 C3 -178.0(5)
Mn3 N1 C2 C3 -3.4(9)
Mn1 O20 C84 C85 178.2(5)
Mn1 O20 C84 C83 -3.0(10)
O7 C2 C3 C8 6.1(9)
N1 C2 C3 C8 -174.1(6)
O7 C2 C3 C4 -172.7(6)
N1 C2 C3 C4 7.1(9)
C52 C47 C48 C60 179.0(6)
C46 C47 C48 C60 -2.2(9)
C52 C47 C48 C49 -0.6(8)
C46 C47 C48 C49 178.2(5)
C16 C15 C10 C11 -178.7(6)
C14 C15 C10 C11 -2.2(8)
C16 C15 C10 C9 0.2(9)
C14 C15 C10 C9 176.7(5)
C12 C11 C10 C15 -1.2(8)
C23 C11 C10 C15 177.7(6)
C12 C11 C10 C9 179.9(5)
C23 C11 C10 C9 -1.2(8)
O1 N4 C82 O19 3.1(8)
Mn1 N4 C82 O19 177.9(4)
O1 N4 C82 C83 -178.5(5)
Mn1 N4 C82 C83 -3.7(9)
Mn2 O19 C82 N4 -3.4(7)
Mn2 O19 C82 C83 178.2(4)
C6 C7 C8 C3 0.7(10)
C4 C3 C8 C7 -0.8(10)
C2 C3 C8 C7 -179.7(6)
C10 C11 C23 C22 -178.9(6)
C12 C11 C23 C22 0.1(9)
C83 C88 C87 C86 -2.7(11)
C85 C86 C87 C88 3.6(11)
Ca1 O4 C1 O3 21.2(11)
Ca1 O4 C1 C61 -159.7(4)
Mn3 O3 C1 O4 26.4(9)
Mn3 O3 C1 C61 -152.8(4)
C66 C61 C1 O4 63.9(8)
C62 C61 C1 O4 -114.0(7)
C66 C61 C1 O3 -116.9(7)
C62 C61 C1 O3 65.2(7)
C48 C47 C52 C53 -177.7(5)
C46 C47 C52 C53 3.5(8)
C48 C47 C52 C51 1.1(8)
C46 C47 C52 C51 -177.7(5)
Mn4 O11 C24 C30 167.2(6)
Mn4 O11 C24 C25 -13.3(11)
Ca1 O15 C46 O16 26.4(10)
Ca1 O15 C46 C47 -155.3(4)
Mn2 O16 C46 O15 22.6(8)
Mn2 O16 C46 C47 -155.8(4)
C48 C47 C46 O15 63.8(7)
C52 C47 C46 O15 -117.3(6)
C48 C47 C46 O16 -117.7(6)
C52 C47 C46 O16 61.2(7)
O11 C24 C25 C27 -176.6(7)
C30 C24 C25 C27 3.0(11)
O11 C24 C25 C26 2.9(12)
C30 C24 C25 C26 -177.6(7)
Ca1 O10 C9 O9 22.4(11)
Ca1 O10 C9 C10 -159.3(5)
Mn4 O9 C9 O10 18.1(8)
Mn4 O9 C9 C10 -160.2(4)
C15 C10 C9 O10 80.4(7)
C11 C10 C9 O10 -100.6(7)
C15 C10 C9 O9 -101.1(6)
C11 C10 C9 O9 77.8(7)
Mn3 O8 C4 C5 168.3(5)
Mn3 O8 C4 C3 -11.7(10)
C8 C3 C4 O8 -178.9(6)
C2 C3 C4 O8 0.0(10)
C8 C3 C4 C5 1.1(10)
C2 C3 C4 C5 179.9(6)
Mn1 O12 C26 N2 -2.8(8)
Mn1 O12 C26 C25 179.7(5)
O5 N2 C26 O12 2.7(9)
Mn4 N2 C26 O12 -179.9(5)
O5 N2 C26 C25 -179.8(6)
Mn4 N2 C26 C25 -2.4(10)
C27 C25 C26 O12 1.6(10)
C24 C25 C26 O12 -177.9(7)
C27 C25 C26 N2 -175.9(7)
C24 C25 C26 N2 4.6(11)
C77 C76 C81 C80 -2.7(11)
C75 C76 C81 C80 178.5(7)
C10 C11 C12 C13 2.3(9)
C23 C11 C12 C13 -176.7(6)
C10 C11 C12 C20 -178.2(5)
C23 C11 C12 C20 2.9(8)
C66 C61 C62 C74 178.4(6)
C1 C61 C62 C74 -3.8(8)
C66 C61 C62 C63 -2.1(8)
C1 C61 C62 C63 175.7(5)
C47 C48 C49 C50 -1.2(8)
C60 C48 C49 C50 179.3(6)
C47 C48 C49 C57 179.4(6)
C60 C48 C49 C57 -0.2(9)
C34 C33 C32 C37 -2.5(9)
C45 C33 C32 C37 179.8(5)
C34 C33 C32 C31 176.8(5)
C45 C33 C32 C31 -0.9(9)
C87 C88 C83 C84 0.5(10)
C87 C88 C83 C82 -179.8(6)
O20 C84 C83 C88 -177.9(6)
C85 C84 C83 C88 0.8(9)
O20 C84 C83 C82 2.4(10)
C85 C84 C83 C82 -178.8(6)
N4 C82 C83 C88 -178.7(6)
O19 C82 C83 C88 -0.3(9)
N4 C82 C83 C84 0.9(10)
O19 C82 C83 C84 179.3(6)
C10 C15 C14 C13 4.5(9)
C16 C15 C14 C13 -178.8(6)
C10 C15 C14 C19 -176.4(6)
C16 C15 C14 C19 0.3(9)
C33 C32 C37 C38 -179.5(6)
C31 C32 C37 C38 1.2(8)
C33 C32 C37 C36 0.7(9)
C31 C32 C37 C36 -178.6(5)
C11 C12 C13 C14 0.2(9)
C20 C12 C13 C14 -179.4(6)
C19 C14 C13 C12 177.3(6)
C15 C14 C13 C12 -3.6(9)
C13 C12 C20 C21 176.0(6)
C11 C12 C20 C21 -3.6(9)
C38 C37 C36 C35 -178.9(6)
C32 C37 C36 C35 0.9(9)
C38 C37 C36 C41 0.4(9)
C32 C37 C36 C41 -179.8(6)
C77 C78 C79 C80 -2.4(11)
C12 C20 C21 C22 1.3(11)
C47 C52 C51 C50 0.1(9)
C53 C52 C51 C50 178.9(6)
C47 C52 C51 C56 179.1(6)
C53 C52 C51 C56 -2.1(9)
Ca1 O13 C31 O14 16.9(10)
Ca1 O13 C31 C32 -164.3(4)
Mn1 O14 C31 O13 25.6(8)
Mn1 O14 C31 C32 -153.2(4)
C33 C32 C31 O13 71.5(7)
C37 C32 C31 O13 -109.2(6)
C33 C32 C31 O14 -109.6(6)
C37 C32 C31 O14 69.7(7)
C32 C37 C38 C39 -180.0(6)
C36 C37 C38 C39 -0.2(9)
Mn2 O18 C77 C76 -5.3(10)
Mn2 O18 C77 C78 173.9(5)
C81 C76 C77 O18 -178.8(6)
C75 C76 C77 O18 -0.1(10)
C81 C76 C77 C78 1.9(10)
C75 C76 C77 C78 -179.4(6)
C79 C78 C77 O18 -178.7(6)
C79 C78 C77 C76 0.6(10)
C37 C38 C39 C40 -0.4(10)
C65 C64 C63 C71 176.5(6)
C65 C64 C63 C62 -2.1(9)
C74 C62 C63 C64 -177.3(6)
C61 C62 C63 C64 3.2(8)
C74 C62 C63 C71 4.0(8)
C61 C62 C63 C71 -175.5(5)
O2 N3 C75 O17 1.7(8)
Mn2 N3 C75 O17 174.8(4)
O2 N3 C75 C76 -177.8(5)
Mn2 N3 C75 C76 -4.7(9)
Mn3 O17 C75 N3 -1.9(7)
Mn3 O17 C75 C76 177.7(4)
C81 C76 C75 N3 -176.3(6)
C77 C76 C75 N3 5.0(10)
C81 C76 C75 O17 4.2(9)
C77 C76 C75 O17 -174.5(6)
C64 C63 C71 C72 177.9(6)
C62 C63 C71 C72 -3.4(9)
C63 C64 C65 C66 -0.1(10)
C63 C64 C65 C70 -178.6(7)
C8 C7 C6 C5 -0.9(11)
C47 C52 C53 C54 179.7(6)
C51 C52 C53 C54 1.0(9)
C7 C6 C5 C4 1.3(11)
O8 C4 C5 C6 178.6(7)
C3 C4 C5 C6 -1.4(11)
C62 C61 C66 C65 0.0(9)
C1 C61 C66 C65 -177.8(6)
C62 C61 C66 C67 179.0(7)
C1 C61 C66 C67 1.2(10)
C64 C65 C66 C61 1.2(10)
C70 C65 C66 C61 179.7(7)
C64 C65 C66 C67 -177.9(7)
C70 C65 C66 C67 0.7(11)
C61 C62 C74 C73 177.1(6)
C63 C62 C74 C73 -2.4(9)
C48 C49 C50 C51 2.4(9)
C57 C49 C50 C51 -178.2(6)
C56 C51 C50 C49 179.2(7)
C52 C51 C50 C49 -1.8(9)
C24 C25 C27 C28 -4.4(11)
C26 C25 C27 C28 176.1(7)
C38 C39 C40 C41 0.9(11)
C10 C15 C16 C17 174.2(6)
C14 C15 C16 C17 -2.3(10)
C15 C16 C17 C18 1.2(11)
C32 C33 C45 C44 179.8(6)
C34 C33 C45 C44 2.1(9)
C78 C79 C80 C81 1.5(11)
C76 C81 C80 C79 1.0(11)
C39 C40 C41 C36 -0.7(11)
C35 C36 C41 C40 179.3(7)
C37 C36 C41 C40 0.0(10)
C47 C48 C60 C59 -177.7(7)
C49 C48 C60 C59 1.9(10)
C63 C71 C72 C73 1.0(10)
C16 C17 C18 C19 2.0(13)
C11 C23 C22 C21 -2.4(10)
C20 C21 C22 C23 1.8(11)
C37 C36 C35 C34 -0.7(10)
C41 C36 C35 C34 -180.0(7)
C50 C51 C56 C55 -179.3(8)
C52 C51 C56 C55 1.7(12)
C34 C42 C43 C44 0.2(11)
C25 C27 C28 C29 2.8(13)
C30 C29 C28 C27 0.1(15)
C28 C29 C30 C24 -1.4(16)
O11 C24 C30 C29 179.4(9)
C25 C24 C30 C29 -0.2(13)
C87 C86 C85 C84 -2.2(11)
O20 C84 C85 C86 178.9(7)
C83 C84 C85 C86 0.0(10)
C36 C35 C34 C33 -1.1(10)
C36 C35 C34 C42 -179.0(7)
C32 C33 C34 C35 2.6(9)
C45 C33 C34 C35 -179.6(6)
C32 C33 C34 C42 -179.4(6)
C45 C33 C34 C42 -1.6(9)
C43 C42 C34 C35 178.4(7)
C43 C42 C34 C33 0.5(10)
C48 C60 C59 C58 -1.6(13)
C17 C18 C19 C14 -4.0(12)
C13 C14 C19 C18 -178.1(7)
C15 C14 C19 C18 2.8(11)
C52 C53 C54 C55 0.5(12)
C50 C49 C57 C58 178.6(8)
C48 C49 C57 C58 -1.9(11)
C49 C57 C58 C59 2.3(14)
C60 C59 C58 C57 -0.6(15)
C69 C68 C67 C66 0.5(19)
C61 C66 C67 C68 -179.1(9)
C65 C66 C67 C68 -0.1(14)
C62 C74 C73 C72 -0.1(10)
C71 C72 C73 C74 0.8(10)
C51 C56 C55 C54 -0.2(15)
C53 C54 C55 C56 -0.9(14)
C68 C69 C70 C65 2.2(18)
C64 C65 C70 C69 176.8(9)
C66 C65 C70 C69 -1.7(13)
C33 C45 C44 C43 -1.4(10)
C42 C43 C44 C45 0.3(11)
C97 N5 C93 C94 -168.6(12)
C95 N5 C93 C94 71.7(15)
C93 N5 C95 C96 52.0(13)
C97 N5 C95 C96 -70.0(13)
C103 N6 C99 C100 172.6(6)
C101 N6 C99 C100 -58.2(7)
C99 N6 C101 C102 -63.0(7)
C103 N6 C101 C102 64.1(7)
C99 N6 C103 C104 179.8(6)
C101 N6 C103 C104 52.1(7)
C93 N5 C97 C98 -175.1(11)
C95 N5 C97 C98 -48.8(15)

loop_
_platon_squeeze_void_nr
_platon_squeeze_void_average_x
_platon_squeeze_void_average_y
_platon_squeeze_void_average_z
_platon_squeeze_void_volume
_platon_squeeze_void_count_electrons
_platon_squeeze_void_content
1 0.500 0.000 0.500 290 129 ' '
2 0.394 0.099 -0.048 137 56 ' '
3 0.607 -0.099 0.048 137 55 ' '
4 0.046 0.073 0.428 8 2 ' '
5 0.018 0.115 0.348 7 1 ' '
6 -0.107 0.401 0.452 137 56 ' '
7 1.000 0.500 0.000 290 128 ' '
8 0.518 0.385 0.848 7 1 ' '
9 0.546 0.427 0.928 8 2 ' '
10 0.107 0.599 0.548 138 56 ' '
11 0.454 0.573 0.072 8 1 ' '
12 0.482 0.615 0.152 7 1 ' '
13 0.981 0.885 0.652 7 1 ' '
14 0.954 0.927 0.572 8 1 ' '
